data_7707251
loop_
_publ_author_name
'Khan, Firoz Shah Tuglak'
'Waldbusser, Amy L.'
'Carrasco, Maria C.'
'Pourhadi, Hadi'
'Hematian, Shabnam'

_publ_section_title
;
 Synthetic, spectroscopic, structural, and electrochemical investigations
 of ferricenium derivatives with weakly coordinating anions: ion pairing,
 substituent, and solvent effects.
;
_journal_issue 21
_journal_name_full 'Dalton transactions (Cambridge, England : 2003)'
_journal_page_first 7433
_journal_page_last 7455
_journal_paper_doi 10.1039/d1dt01192h
_journal_volume 50
_journal_year 2021
_chemical_formula_moiety 'C24 B F20, C20 H30 Fe'
_chemical_formula_sum 'C44 H30 B F20 Fe'
_chemical_formula_weight 1005.34
_space_group_crystal_system monoclinic
_space_group_IT_number 14
_space_group_name_Hall '-P 2ybc'
_space_group_name_H-M_alt 'P 1 21/c 1'
_atom_sites_solution_hydrogens geom
_atom_sites_solution_primary direct
_atom_sites_solution_secondary difmap
_audit_creation_method SHELXL-2018/3
_audit_update_record
;
2021-04-21 deposited with the CCDC.	2021-04-27 downloaded from the CCDC.
;
_cell_angle_alpha 90
_cell_angle_beta 90.297(2)
_cell_angle_gamma 90
_cell_formula_units_Z 8
_cell_length_a 16.5730(4)
_cell_length_b 19.8456(5)
_cell_length_c 24.3129(5)
_cell_measurement_reflns_used 21997
_cell_measurement_temperature 100(2)
_cell_measurement_theta_max 26.2590
_cell_measurement_theta_min 3.5060
_cell_volume 7996.4(3)
_computing_cell_refinement 'CrysAlisPro 1.171.39.29c (Rigaku OD, 2017)'
_computing_data_collection 'CrysAlisPro 1.171.39.29c (Rigaku OD, 2017)'
_computing_data_reduction 'CrysAlisPro 1.171.39.29c (Rigaku OD, 2017)'
_computing_molecular_graphics 'SHELXTL v6.10 (Sheldrick, 2008)'
_computing_publication_material 'SHELXTL v6.10 (Sheldrick, 2008)'
_computing_structure_refinement 'SHELXL-2018/3 (Sheldrick, 2018)'
_computing_structure_solution 'SHELXS-2018/3 (Sheldrick, 2018)'
_diffrn_ambient_temperature 100(2)
_diffrn_measured_fraction_theta_full 0.999
_diffrn_measured_fraction_theta_max 0.999
_diffrn_measurement_device_type 'Xcalibur, Atlas, Gemini'
_diffrn_measurement_method '\w scans'
_diffrn_radiation_monochromator graphite
_diffrn_radiation_type MoK\a
_diffrn_radiation_wavelength 0.71073
_diffrn_reflns_av_R_equivalents 0.1066
_diffrn_reflns_av_unetI/netI 0.0900
_diffrn_reflns_Laue_measured_fraction_full 0.999
_diffrn_reflns_Laue_measured_fraction_max 0.999
_diffrn_reflns_limit_h_max 19
_diffrn_reflns_limit_h_min -19
_diffrn_reflns_limit_k_max 23
_diffrn_reflns_limit_k_min -23
_diffrn_reflns_limit_l_max 28
_diffrn_reflns_limit_l_min -28
_diffrn_reflns_number 135211
_diffrn_reflns_point_group_measured_fraction_full 0.999
_diffrn_reflns_point_group_measured_fraction_max 0.999
_diffrn_reflns_theta_full 24.999
_diffrn_reflns_theta_max 24.999
_diffrn_reflns_theta_min 2.217
_diffrn_source 'fine-focus sealed X-ray tube'
_exptl_absorpt_coefficient_mu 0.505
_exptl_absorpt_correction_T_max 1.000
_exptl_absorpt_correction_T_min 0.962
_exptl_absorpt_correction_type multi-scan
_exptl_absorpt_process_details
;
CrysAlisPro 1.171.40.67a (Rigaku Oxford Diffraction, 2019)
Empirical absorption correction using spherical harmonics,
 implemented in SCALE3 ABSPACK scaling algorithm.
;
_exptl_crystal_colour green
_exptl_crystal_density_diffrn 1.670
_exptl_crystal_description block
_exptl_crystal_F_000 4040
_exptl_crystal_size_max 0.29
_exptl_crystal_size_mid 0.25
_exptl_crystal_size_min 0.14
_refine_diff_density_max 0.526
_refine_diff_density_min -0.383
_refine_diff_density_rms 0.082
_refine_ls_extinction_method none
_refine_ls_goodness_of_fit_ref 0.973
_refine_ls_hydrogen_treatment constr
_refine_ls_matrix_type full
_refine_ls_number_parameters 1213
_refine_ls_number_reflns 14294
_refine_ls_number_restraints 24
_refine_ls_restrained_S_all 0.973
_refine_ls_R_factor_all 0.0750
_refine_ls_R_factor_gt 0.0463
_refine_ls_shift/su_max 0.001
_refine_ls_shift/su_mean 0.000
_refine_ls_structure_factor_coef Fsqd
_refine_ls_weighting_details 'w=1/[\s^2^(Fo^2^)+(0.0565P)^2^] where P=(Fo^2^+2Fc^2^)/3'
_refine_ls_weighting_scheme calc
_refine_ls_wR_factor_gt 0.1044
_refine_ls_wR_factor_ref 0.1102
_reflns_Friedel_coverage 0.000
_reflns_number_gt 9740
_reflns_number_total 14294
_reflns_threshold_expression 'I > 2\s(I)'
_cod_data_source_file d1dt01192h2.cif
_cod_data_source_block Me10FcBArF20
_cod_depositor_comments 'Adding full bibliography for 7707245--7707255.cif.'
_cod_original_sg_symbol_H-M 'P 21/c'
_cod_database_code 7707251
_shelx_shelxl_version_number 2018/3
_twin_information
;
Twin law determination (relative to component 1)
Matrix 1 is taken from component 1 (  16.578   19.846   24.319    90.00    90.30    90.05)
Matrix 2 is taken from component 2 (  16.565   19.855   24.339    89.88    90.17    90.14)
Twin analysis: Component 1 with component 2
TL  =UB[1]-1*UB[2]:  -1.0008  -0.0014  -0.0046     0.0003  -0.9995  -0.0085     0.0021  -0.0153   0.9991   det 0.999564
TL-1=UB[2]*UB[1]-1:  -0.9992   0.0015  -0.0046    -0.0003  -1.0004  -0.0086     0.0021  -0.0153   1.0007   det 1.000436
Rot= 179.9869 deg around the following vectors: 
Reciprocal space (hkl): -0.0031 -0.0051 1.0000
Direct space (uvw)    : 0.0010 -0.0076 1.0000

BASF refines to 0.3351(7)
;
_shelx_space_group_comment
;
The symmetry employed for this shelxl refinement is uniquely defined
by the following loop, which should always be used as a source of
symmetry information in preference to the above space-group names.
They are only intended as comments.
;
_oxdiff_exptl_absorpt_empirical_full_min 0.933
_oxdiff_exptl_absorpt_empirical_full_max 1.078
_oxdiff_exptl_absorpt_empirical_details
;
Empirical correction (ABSPACK) includes:
- Absorption correction using spherical harmonics
- Frame scaling
;

loop_
_space_group_symop_operation_xyz
'x, y, z'
'-x, y+1/2, -z+1/2'
'-x, -y, -z'
'x, -y-1/2, z-1/2'

loop_
_atom_site_label
_atom_site_type_symbol
_atom_site_fract_x
_atom_site_fract_y
_atom_site_fract_z
_atom_site_U_iso_or_equiv
_atom_site_adp_type
_atom_site_occupancy
_atom_site_site_symmetry_order
_atom_site_calc_flag
_atom_site_refinement_flags_posn
_atom_site_refinement_flags_adp
_atom_site_refinement_flags_occupancy
_atom_site_disorder_assembly
_atom_site_disorder_group
Fe1 Fe 0.02947(4) 0.25769(3) 0.49189(3) 0.01616(17) Uani 1 1 d . . . . .
C1A C -0.0736(3) 0.2010(3) 0.4717(2) 0.0237(13) Uani 1 1 d . . . . .
C2A C -0.0053(3) 0.1576(3) 0.4768(2) 0.0216(12) Uani 1 1 d . . . . .
C3A C 0.0527(3) 0.1787(3) 0.4369(2) 0.0253(13) Uani 1 1 d . . . . .
C4A C 0.0199(3) 0.2346(3) 0.4075(2) 0.0232(13) Uani 1 1 d . . . . .
C5A C -0.0576(3) 0.2477(3) 0.4288(2) 0.0227(12) Uani 1 1 d . . . . .
C6A C 0.0229(3) 0.2941(3) 0.57315(19) 0.0209(12) Uani 1 1 d . . . . .
C7A C 0.0992(3) 0.2629(3) 0.5641(2) 0.0210(12) Uani 1 1 d . . . . .
C8A C 0.1386(3) 0.2966(3) 0.52062(19) 0.0207(13) Uani 1 1 d . . . . .
C9A C 0.0870(3) 0.3511(2) 0.5026(2) 0.0215(12) Uani 1 1 d . . . . .
C10A C 0.0153(3) 0.3490(3) 0.5344(2) 0.0262(13) Uani 1 1 d . . . . .
C11A C -0.1506(3) 0.1968(3) 0.5044(2) 0.0296(13) Uani 1 1 d . . . . .
H11A H -0.178431 0.240381 0.503094 0.044 Uiso 1 1 calc R U . . .
H11B H -0.137782 0.185471 0.542683 0.044 Uiso 1 1 calc R U . . .
H11C H -0.185577 0.161928 0.488645 0.044 Uiso 1 1 calc R U . . .
C12A C 0.0010(3) 0.0981(3) 0.5149(2) 0.0347(15) Uani 1 1 d . . . . .
H12A H -0.023179 0.109506 0.550389 0.052 Uiso 1 1 calc R U . . .
H12B H 0.057906 0.086373 0.520326 0.052 Uiso 1 1 calc R U . . .
H12C H -0.027680 0.059664 0.498721 0.052 Uiso 1 1 calc R U . . .
C13A C 0.1336(3) 0.1474(3) 0.4269(3) 0.0414(17) Uani 1 1 d . . . . .
H13A H 0.132965 0.124098 0.391316 0.062 Uiso 1 1 calc R U . . .
H13B H 0.145638 0.114937 0.456184 0.062 Uiso 1 1 calc R U . . .
H13C H 0.175082 0.182552 0.426561 0.062 Uiso 1 1 calc R U . . .
C14A C 0.0597(4) 0.2701(3) 0.3605(2) 0.0388(16) Uani 1 1 d . . . . .
H14A H 0.117633 0.274138 0.367847 0.058 Uiso 1 1 calc R U . . .
H14B H 0.036138 0.315080 0.356163 0.058 Uiso 1 1 calc R U . . .
H14C H 0.051178 0.244171 0.326596 0.058 Uiso 1 1 calc R U . . .
C15A C -0.1127(3) 0.3033(3) 0.4104(2) 0.0317(14) Uani 1 1 d . . . . .
H15A H -0.140981 0.289614 0.376655 0.048 Uiso 1 1 calc R U . . .
H15B H -0.080997 0.343996 0.403140 0.048 Uiso 1 1 calc R U . . .
H15C H -0.152265 0.312689 0.439214 0.048 Uiso 1 1 calc R U . . .
C16A C -0.0373(3) 0.2759(3) 0.6165(2) 0.0361(15) Uani 1 1 d . . . . .
H16A H -0.034499 0.227437 0.623807 0.054 Uiso 1 1 calc R U . . .
H16B H -0.091711 0.287585 0.603573 0.054 Uiso 1 1 calc R U . . .
H16C H -0.025217 0.300871 0.650290 0.054 Uiso 1 1 calc R U . . .
C17A C 0.1319(3) 0.2044(3) 0.5964(2) 0.0266(13) Uani 1 1 d . . . . .
H17A H 0.166614 0.177052 0.572766 0.040 Uiso 1 1 calc R U . . .
H17B H 0.087049 0.176824 0.609783 0.040 Uiso 1 1 calc R U . . .
H17C H 0.163342 0.221236 0.627771 0.040 Uiso 1 1 calc R U . . .
C18A C 0.2221(3) 0.2827(3) 0.5008(2) 0.0299(13) Uani 1 1 d . . . . .
H18A H 0.260945 0.308171 0.522982 0.045 Uiso 1 1 calc R U . . .
H18B H 0.226522 0.296253 0.462137 0.045 Uiso 1 1 calc R U . . .
H18C H 0.233452 0.234373 0.504102 0.045 Uiso 1 1 calc R U . . .
C19A C 0.1060(4) 0.4009(3) 0.4590(2) 0.0402(16) Uani 1 1 d . . . . .
H19A H 0.055728 0.418487 0.443257 0.060 Uiso 1 1 calc R U . . .
H19B H 0.137626 0.379050 0.430137 0.060 Uiso 1 1 calc R U . . .
H19C H 0.137268 0.438099 0.474962 0.060 Uiso 1 1 calc R U . . .
C20A C -0.0532(4) 0.3979(3) 0.5316(2) 0.0394(16) Uani 1 1 d . . . . .
H20A H -0.048215 0.430416 0.561753 0.059 Uiso 1 1 calc R U . . .
H20B H -0.104382 0.373549 0.534870 0.059 Uiso 1 1 calc R U . . .
H20C H -0.051838 0.421798 0.496342 0.059 Uiso 1 1 calc R U . . .
Fe2 Fe 0.500000 0.500000 0.500000 0.0148(2) Uani 1 2 d S . P . .
C1B C 0.4695(3) 0.4162(2) 0.45033(19) 0.0192(12) Uani 1 1 d . . . . .
C2B C 0.5309(3) 0.3989(2) 0.48931(19) 0.0192(11) Uani 1 1 d . . . . .
C3B C 0.5991(3) 0.4406(3) 0.4805(2) 0.0208(12) Uani 1 1 d . . . . .
C4B C 0.5802(3) 0.4852(3) 0.4355(2) 0.0222(13) Uani 1 1 d . . . . .
C5B C 0.4997(3) 0.4697(3) 0.41740(19) 0.0220(12) Uani 1 1 d . . . . .
C11B C 0.3886(3) 0.3844(3) 0.4453(2) 0.0261(13) Uani 1 1 d . . . . .
H11D H 0.352388 0.414466 0.424840 0.039 Uiso 1 1 calc R U . . .
H11E H 0.366678 0.376305 0.482052 0.039 Uiso 1 1 calc R U . . .
H11F H 0.393453 0.341487 0.425651 0.039 Uiso 1 1 calc R U . . .
C12B C 0.5248(3) 0.3433(3) 0.5312(2) 0.0276(13) Uani 1 1 d . . . . .
H12D H 0.548496 0.301959 0.516223 0.041 Uiso 1 1 calc R U . . .
H12E H 0.467970 0.335302 0.539998 0.041 Uiso 1 1 calc R U . . .
H12F H 0.554046 0.356339 0.564698 0.041 Uiso 1 1 calc R U . . .
C13B C 0.6772(3) 0.4371(3) 0.5122(2) 0.0309(14) Uani 1 1 d . . . . .
H13D H 0.665792 0.436412 0.551733 0.046 Uiso 1 1 calc R U . . .
H13E H 0.710241 0.476618 0.503542 0.046 Uiso 1 1 calc R U . . .
H13F H 0.706406 0.396062 0.502063 0.046 Uiso 1 1 calc R U . . .
C14B C 0.6344(3) 0.5370(3) 0.4103(2) 0.0339(15) Uani 1 1 d . . . . .
H14D H 0.675138 0.551047 0.437243 0.051 Uiso 1 1 calc R U . . .
H14E H 0.602267 0.576181 0.398981 0.051 Uiso 1 1 calc R U . . .
H14F H 0.661077 0.517709 0.378031 0.051 Uiso 1 1 calc R U . . .
C15B C 0.4565(3) 0.5043(3) 0.3708(2) 0.0295(14) Uani 1 1 d . . . . .
H15D H 0.480499 0.490464 0.335808 0.044 Uiso 1 1 calc R U . . .
H15E H 0.461595 0.553205 0.375032 0.044 Uiso 1 1 calc R U . . .
H15F H 0.399347 0.491718 0.371180 0.044 Uiso 1 1 calc R U . . .
Fe3 Fe 0.500000 0.500000 0.000000 0.0172(2) Uani 1 2 d S . P . .
C1C C 0.4549(3) 0.4012(2) 0.0061(2) 0.0230(12) Uani 1 1 d . . . . .
C2C C 0.4018(3) 0.4478(3) 0.0319(2) 0.0245(13) Uani 1 1 d . . . . .
C3C C 0.4453(3) 0.4814(3) 0.0753(2) 0.0269(13) Uani 1 1 d . . . . .
C4C C 0.5251(3) 0.4551(3) 0.0759(2) 0.0247(13) Uani 1 1 d . . . . .
C5C C 0.5317(3) 0.4051(3) 0.0330(2) 0.0244(13) Uani 1 1 d . . . . .
C11C C 0.4324(4) 0.3538(3) -0.0394(2) 0.0337(15) Uani 1 1 d . . . . .
H11G H 0.410255 0.312269 -0.023654 0.051 Uiso 1 1 calc R U . . .
H11H H 0.480386 0.343034 -0.061045 0.051 Uiso 1 1 calc R U . . .
H11I H 0.391751 0.374957 -0.063154 0.051 Uiso 1 1 calc R U . . .
C12C C 0.3144(3) 0.4581(3) 0.0163(2) 0.0395(16) Uani 1 1 d . . . . .
H12G H 0.307977 0.452855 -0.023575 0.059 Uiso 1 1 calc R U . . .
H12H H 0.297453 0.503524 0.027089 0.059 Uiso 1 1 calc R U . . .
H12I H 0.281047 0.424692 0.035212 0.059 Uiso 1 1 calc R U . . .
C13C C 0.4116(4) 0.5342(3) 0.1134(2) 0.0336(15) Uani 1 1 d . . . . .
H13G H 0.405454 0.515059 0.150287 0.050 Uiso 1 1 calc R U . . .
H13H H 0.358946 0.549216 0.099623 0.050 Uiso 1 1 calc R U . . .
H13I H 0.448636 0.572687 0.115035 0.050 Uiso 1 1 calc R U . . .
C14C C 0.5898(4) 0.4732(3) 0.1161(2) 0.0376(16) Uani 1 1 d . . . . .
H14G H 0.587377 0.521639 0.123854 0.056 Uiso 1 1 calc R U . . .
H14H H 0.642554 0.462051 0.100550 0.056 Uiso 1 1 calc R U . . .
H14I H 0.581870 0.447904 0.150217 0.056 Uiso 1 1 calc R U . . .
C15C C 0.6039(3) 0.3662(3) 0.0191(2) 0.0357(15) Uani 1 1 d . . . . .
H15G H 0.600881 0.321674 0.036459 0.054 Uiso 1 1 calc R U . . .
H15H H 0.651947 0.389931 0.032550 0.054 Uiso 1 1 calc R U . . .
H15I H 0.607132 0.360889 -0.020875 0.054 Uiso 1 1 calc R U . . .
B1B B 0.5335(3) 0.2508(3) 0.2510(2) 0.0168(12) Uani 1 1 d . . . . .
C21B C 0.4685(3) 0.1981(3) 0.27796(19) 0.0172(12) Uani 1 1 d . . . . .
C22B C 0.4502(3) 0.1349(3) 0.2582(2) 0.0197(12) Uani 1 1 d . . . . .
C23B C 0.3853(3) 0.0957(3) 0.2769(2) 0.0275(14) Uani 1 1 d . . . . .
C24B C 0.3353(3) 0.1221(3) 0.3158(2) 0.0253(14) Uani 1 1 d . . . . .
C25B C 0.3501(3) 0.1849(3) 0.3364(2) 0.0240(13) Uani 1 1 d . . . . .
C26B C 0.4156(3) 0.2210(3) 0.3181(2) 0.0201(12) Uani 1 1 d . . . . .
C27B C 0.5907(3) 0.2914(2) 0.2957(2) 0.0148(11) Uani 1 1 d . . . . .
C28B C 0.6057(3) 0.2742(3) 0.3504(2) 0.0189(12) Uani 1 1 d . . . . .
C29B C 0.6581(3) 0.3095(3) 0.38457(19) 0.0190(12) Uani 1 1 d . . . . .
C30B C 0.6978(3) 0.3644(3) 0.3658(2) 0.0224(13) Uani 1 1 d . . . . .
C31B C 0.6884(3) 0.3832(2) 0.3103(2) 0.0184(12) Uani 1 1 d . . . . .
C32B C 0.6357(3) 0.3481(3) 0.27885(19) 0.0171(12) Uani 1 1 d . . . . .
C33B C 0.4696(3) 0.3019(3) 0.21730(19) 0.0173(12) Uani 1 1 d . . . . .
C34B C 0.4421(3) 0.3640(3) 0.23584(19) 0.0197(12) Uani 1 1 d . . . . .
C35B C 0.3786(3) 0.3981(3) 0.2130(2) 0.0208(12) Uani 1 1 d . . . . .
C36B C 0.3393(3) 0.3721(3) 0.1666(2) 0.0299(14) Uani 1 1 d . . . . .
C37B C 0.3645(3) 0.3105(3) 0.1464(2) 0.0251(13) Uani 1 1 d . . . . .
C38B C 0.4265(3) 0.2770(3) 0.1716(2) 0.0215(13) Uani 1 1 d . . . . .
C39B C 0.6017(3) 0.2152(3) 0.21137(19) 0.0165(12) Uani 1 1 d . . . . .
C40B C 0.6227(3) 0.2345(2) 0.1586(2) 0.0163(12) Uani 1 1 d . . . . .
C41B C 0.6847(3) 0.2043(3) 0.12906(19) 0.0171(12) Uani 1 1 d . . . . .
C42B C 0.7274(3) 0.1528(3) 0.1520(2) 0.0176(12) Uani 1 1 d . . . . .
C43B C 0.7090(3) 0.1313(3) 0.2040(2) 0.0193(12) Uani 1 1 d . . . . .
C44B C 0.6479(3) 0.1633(2) 0.23233(19) 0.0145(11) Uani 1 1 d . . . . .
F1B F 0.49512(18) 0.10497(15) 0.21913(11) 0.0305(8) Uani 1 1 d . . . . .
F2B F 0.37196(19) 0.03462(16) 0.25534(14) 0.0416(9) Uani 1 1 d . . . . .
F3B F 0.27214(17) 0.08567(17) 0.33425(14) 0.0421(9) Uani 1 1 d . . . . .
F4B F 0.30123(18) 0.21113(17) 0.37514(12) 0.0387(9) Uani 1 1 d . . . . .
F5B F 0.42593(17) 0.28269(15) 0.33946(11) 0.0253(7) Uani 1 1 d . . . . .
F6B F 0.56900(17) 0.22028(14) 0.37302(11) 0.0221(7) Uani 1 1 d . . . . .
F7B F 0.66869(17) 0.28975(15) 0.43748(11) 0.0286(7) Uani 1 1 d . . . . .
F8B F 0.74882(17) 0.40044(15) 0.39786(12) 0.0282(7) Uani 1 1 d . . . . .
F9B F 0.72986(16) 0.43643(14) 0.29104(12) 0.0273(7) Uani 1 1 d . . . . .
F10B F 0.62835(16) 0.36797(14) 0.22537(11) 0.0225(7) Uani 1 1 d . . . . .
F11B F 0.47648(17) 0.39379(15) 0.27955(11) 0.0285(7) Uani 1 1 d . . . . .
F12B F 0.35375(17) 0.45726(15) 0.23422(12) 0.0324(8) Uani 1 1 d . . . . .
F13B F 0.27748(18) 0.40573(17) 0.14327(13) 0.0386(8) Uani 1 1 d . . . . .
F14B F 0.32931(18) 0.28639(17) 0.10051(13) 0.0388(9) Uani 1 1 d . . . . .
F15B F 0.44530(16) 0.21617(14) 0.15039(11) 0.0236(7) Uani 1 1 d . . . . .
F16B F 0.58490(16) 0.28613(15) 0.13248(11) 0.0227(7) Uani 1 1 d . . . . .
F17B F 0.70160(16) 0.22477(14) 0.07720(11) 0.0230(7) Uani 1 1 d . . . . .
F18B F 0.78686(16) 0.12300(14) 0.12267(12) 0.0259(7) Uani 1 1 d . . . . .
F19B F 0.75108(16) 0.08001(14) 0.22735(11) 0.0254(7) Uani 1 1 d . . . . .
F20B F 0.63490(16) 0.14043(15) 0.28386(11) 0.0243(7) Uani 1 1 d . . . . .
B1A B -0.0011(4) 0.4924(3) 0.2385(2) 0.0140(11) Uani 1 1 d . U . . .
C21A C -0.0626(3) 0.5297(2) 0.28262(19) 0.0147(11) Uani 1 1 d . U . . .
C22A C -0.1131(3) 0.5815(2) 0.2650(2) 0.0190(12) Uani 1 1 d . . . . .
C23A C -0.1689(3) 0.6139(2) 0.2977(2) 0.0200(12) Uani 1 1 d . . . . .
C24A C -0.1753(3) 0.5946(3) 0.3522(2) 0.0206(12) Uani 1 1 d . . . . .
C25A C -0.1289(3) 0.5429(3) 0.3717(2) 0.0220(13) Uani 1 1 d . . . . .
C26A C -0.0743(3) 0.5122(2) 0.3376(2) 0.0180(12) Uani 1 1 d . . . . .
C27A C 0.0705(3) 0.4467(2) 0.26708(18) 0.0118(11) Uani 1 1 d . U . . .
C28A C 0.1196(3) 0.4756(2) 0.30734(19) 0.0143(11) Uani 1 1 d . . . . .
C29A C 0.1898(3) 0.4450(3) 0.3273(2) 0.0185(12) Uani 1 1 d . . . . .
C30A C 0.2133(3) 0.3844(3) 0.3067(2) 0.0209(13) Uani 1 1 d . . . . .
C31A C 0.1669(3) 0.3534(3) 0.2664(2) 0.0208(12) Uani 1 1 d . . . . .
C32A C 0.0964(3) 0.3849(2) 0.2483(2) 0.0160(11) Uani 1 1 d . . . . .
C33A C -0.0659(3) 0.4506(2) 0.2000(2) 0.0142(11) Uani 1 1 d . U . . .
C34A C -0.1079(3) 0.3959(3) 0.22209(19) 0.0182(12) Uani 1 1 d . . . . .
C35A C -0.1698(3) 0.3630(3) 0.1968(2) 0.0186(12) Uani 1 1 d . . . . .
C36A C -0.1945(3) 0.3844(3) 0.1440(2) 0.0194(12) Uani 1 1 d . . . . .
C37A C -0.1569(3) 0.4371(3) 0.12059(19) 0.0189(12) Uani 1 1 d . . . . .
C38A C -0.0932(3) 0.4690(2) 0.1473(2) 0.0166(12) Uani 1 1 d . . . . .
C39A C 0.0544(3) 0.5478(3) 0.20327(19) 0.0157(11) Uani 1 1 d . U . . .
C40A C 0.0982(3) 0.5254(3) 0.15799(19) 0.0167(12) Uani 1 1 d . . . . .
C41A C 0.1521(3) 0.5652(3) 0.1291(2) 0.0246(13) Uani 1 1 d . . . . .
C42 C 0.1682(3) 0.6291(3) 0.1462(2) 0.0269(14) Uani 1 1 d . . . . .
C43A C 0.1273(3) 0.6531(3) 0.1904(2) 0.0228(13) Uani 1 1 d . . . . .
C44A C 0.0725(3) 0.6130(3) 0.21777(19) 0.0194(12) Uani 1 1 d . . . . .
F1A F -0.10954(16) 0.60245(14) 0.21228(11) 0.0223(7) Uani 1 1 d . . . . .
F2A F -0.21549(17) 0.66323(15) 0.27744(12) 0.0314(8) Uani 1 1 d . . . . .
F3A F -0.22771(17) 0.62794(15) 0.38472(12) 0.0299(7) Uani 1 1 d . . . . .
F4A F -0.13649(17) 0.52348(15) 0.42444(11) 0.0277(7) Uani 1 1 d . . . . .
F5A F -0.03134(16) 0.46084(14) 0.36067(10) 0.0232(7) Uani 1 1 d . . . . .
F6A F 0.10137(16) 0.53554(14) 0.32831(11) 0.0217(7) Uani 1 1 d . . . . .
F7A F 0.23417(16) 0.47545(15) 0.36683(12) 0.0278(7) Uani 1 1 d . . . . .
F8A F 0.28069(17) 0.35430(16) 0.32524(13) 0.0359(8) Uani 1 1 d . . . . .
F9A F 0.18860(17) 0.29342(14) 0.24614(12) 0.0327(7) Uani 1 1 d . . . . .
F10A F 0.05393(16) 0.35022(14) 0.20975(11) 0.0246(7) Uani 1 1 d . . . . .
F11A F -0.08843(16) 0.37604(14) 0.27330(11) 0.0219(7) Uani 1 1 d . . . . .
F12A F -0.20689(16) 0.31044(15) 0.22031(12) 0.0272(7) Uani 1 1 d . . . . .
F13A F -0.25657(16) 0.35296(15) 0.11870(12) 0.0286(8) Uani 1 1 d . . . . .
F14A F -0.18148(17) 0.45909(15) 0.07038(11) 0.0279(8) Uani 1 1 d . . . . .
F15A F -0.05917(16) 0.52003(14) 0.11944(11) 0.0229(7) Uani 1 1 d . . . . .
F16A F 0.08816(17) 0.46122(14) 0.14003(11) 0.0254(7) Uani 1 1 d . . . . .
F17A F 0.19024(19) 0.53932(16) 0.08447(13) 0.0368(8) Uani 1 1 d . . . . .
F18A F 0.22233(18) 0.66670(16) 0.11981(13) 0.0385(9) Uani 1 1 d . . . . .
F19A F 0.1434(2) 0.71653(15) 0.20851(12) 0.0382(8) Uani 1 1 d . . . . .
F20A F 0.03666(17) 0.64288(13) 0.26149(11) 0.0262(7) Uani 1 1 d . . . . .

loop_
_atom_site_aniso_label
_atom_site_aniso_U_11
_atom_site_aniso_U_22
_atom_site_aniso_U_33
_atom_site_aniso_U_23
_atom_site_aniso_U_13
_atom_site_aniso_U_12
Fe1 0.0175(4) 0.0145(4) 0.0166(4) 0.0002(3) 0.0020(3) -0.0009(3)
C1A 0.015(3) 0.037(4) 0.019(3) 0.000(3) 0.001(2) 0.001(3)
C2A 0.022(3) 0.018(3) 0.025(3) -0.001(2) 0.000(2) -0.005(3)
C3A 0.018(3) 0.023(3) 0.034(3) -0.005(3) 0.003(3) -0.008(3)
C4A 0.026(3) 0.021(3) 0.023(3) 0.000(2) 0.000(2) -0.010(2)
C5A 0.026(3) 0.024(3) 0.018(3) 0.002(3) -0.004(2) -0.004(3)
C6A 0.031(3) 0.015(3) 0.017(3) -0.004(2) -0.004(2) 0.001(3)
C7A 0.024(3) 0.018(3) 0.021(3) 0.004(2) 0.002(2) -0.001(2)
C8A 0.019(3) 0.025(3) 0.018(3) -0.007(2) 0.000(2) -0.006(2)
C9A 0.040(3) 0.011(3) 0.014(3) 0.000(2) -0.004(3) -0.002(2)
C10A 0.036(3) 0.023(3) 0.019(3) -0.001(2) 0.001(3) 0.002(3)
C11A 0.020(3) 0.032(3) 0.037(3) -0.005(3) 0.008(3) -0.006(2)
C12A 0.030(3) 0.015(3) 0.060(4) 0.013(3) -0.002(3) -0.002(2)
C13A 0.028(3) 0.032(4) 0.064(4) -0.024(3) 0.014(3) -0.011(3)
C14A 0.047(4) 0.052(4) 0.018(3) -0.006(3) 0.006(3) -0.019(3)
C15A 0.042(4) 0.021(3) 0.032(3) 0.009(3) -0.013(3) 0.001(3)
C16A 0.032(3) 0.051(4) 0.025(3) -0.005(3) 0.006(3) -0.001(3)
C17A 0.029(3) 0.030(4) 0.021(3) 0.014(3) -0.001(2) 0.005(3)
C18A 0.022(3) 0.042(3) 0.026(3) -0.003(3) -0.001(3) -0.009(2)
C19A 0.063(4) 0.030(4) 0.028(3) 0.009(3) -0.008(3) -0.012(3)
C20A 0.049(4) 0.032(4) 0.037(4) -0.005(3) -0.005(3) 0.021(3)
Fe2 0.0172(5) 0.0141(5) 0.0132(5) 0.0014(5) 0.0004(5) -0.0019(4)
C1B 0.028(3) 0.013(3) 0.017(3) 0.000(2) 0.004(2) 0.002(2)
C2B 0.022(3) 0.022(3) 0.013(3) 0.000(2) 0.003(2) -0.001(2)
C3B 0.021(3) 0.018(3) 0.023(3) -0.006(2) 0.001(2) 0.000(2)
C4B 0.030(3) 0.020(3) 0.017(3) -0.004(2) 0.013(2) -0.006(2)
C5B 0.032(3) 0.018(3) 0.016(3) 0.000(2) 0.004(2) 0.001(3)
C11B 0.030(3) 0.014(3) 0.035(3) -0.001(2) -0.003(3) -0.004(3)
C12B 0.038(3) 0.015(3) 0.030(3) 0.004(2) 0.002(3) -0.002(3)
C13B 0.021(3) 0.034(4) 0.038(4) -0.011(3) 0.000(3) 0.005(3)
C14B 0.037(4) 0.021(3) 0.044(4) 0.000(3) 0.017(3) -0.008(3)
C15B 0.046(4) 0.024(3) 0.018(3) 0.000(2) -0.002(3) 0.001(3)
Fe3 0.0212(5) 0.0177(5) 0.0126(5) 0.0004(5) -0.0006(5) 0.0048(4)
C1C 0.031(3) 0.025(3) 0.012(3) -0.001(3) 0.005(3) 0.004(2)
C2C 0.027(3) 0.027(3) 0.019(3) 0.002(2) 0.000(2) 0.004(3)
C3C 0.039(4) 0.023(3) 0.019(3) -0.002(2) 0.007(3) 0.004(3)
C4C 0.034(3) 0.021(3) 0.018(3) 0.001(2) -0.007(3) 0.003(3)
C5C 0.033(3) 0.021(3) 0.020(3) 0.001(2) -0.002(3) 0.006(3)
C11C 0.045(4) 0.028(4) 0.028(3) -0.006(3) 0.000(3) -0.008(3)
C12C 0.033(4) 0.048(4) 0.037(4) -0.004(3) 0.008(3) 0.001(3)
C13C 0.051(4) 0.024(4) 0.025(3) 0.000(3) 0.010(3) 0.004(3)
C14C 0.052(4) 0.038(4) 0.023(3) 0.004(3) -0.012(3) 0.004(3)
C15C 0.039(4) 0.039(4) 0.029(3) 0.005(3) -0.001(3) 0.021(3)
B1B 0.021(3) 0.017(3) 0.013(3) 0.001(3) 0.004(3) 0.008(3)
C21B 0.016(3) 0.024(3) 0.011(2) 0.002(2) -0.003(2) 0.007(2)
C22B 0.027(3) 0.014(3) 0.017(3) 0.001(2) 0.002(2) 0.002(2)
C23B 0.029(3) 0.017(3) 0.036(3) 0.006(3) -0.009(3) -0.009(3)
C24B 0.014(3) 0.034(4) 0.029(3) 0.016(3) 0.004(2) 0.002(3)
C25B 0.021(3) 0.028(4) 0.023(3) 0.006(3) 0.009(2) 0.010(3)
C26B 0.027(3) 0.018(3) 0.015(3) 0.005(2) -0.003(2) 0.006(3)
C27B 0.017(3) 0.009(3) 0.019(3) -0.002(2) 0.000(2) 0.009(2)
C28B 0.018(3) 0.017(3) 0.022(3) -0.001(2) 0.000(2) 0.007(2)
C29B 0.023(3) 0.020(3) 0.014(3) 0.000(2) -0.001(2) 0.006(3)
C30B 0.014(3) 0.026(3) 0.027(3) -0.010(3) -0.016(2) 0.004(3)
C31B 0.021(3) 0.010(3) 0.024(3) -0.003(2) 0.000(2) 0.004(2)
C32B 0.021(3) 0.019(3) 0.011(3) 0.005(2) 0.000(2) 0.011(2)
C33B 0.013(3) 0.026(3) 0.012(2) -0.003(2) 0.002(2) 0.003(2)
C34B 0.021(3) 0.032(3) 0.006(3) 0.004(2) 0.001(2) 0.003(3)
C35B 0.023(3) 0.014(3) 0.026(3) -0.007(2) 0.005(2) 0.008(2)
C36B 0.019(3) 0.042(4) 0.028(3) 0.007(3) -0.002(3) 0.011(3)
C37B 0.020(3) 0.038(4) 0.018(3) -0.001(3) -0.002(2) -0.003(3)
C38B 0.018(3) 0.026(3) 0.020(3) 0.004(3) 0.001(2) 0.003(3)
C39B 0.016(3) 0.016(3) 0.017(3) -0.007(2) -0.003(2) -0.004(2)
C40B 0.014(3) 0.013(3) 0.021(3) -0.001(2) -0.004(2) 0.000(2)
C41B 0.019(3) 0.017(3) 0.016(3) 0.000(2) 0.004(2) -0.005(2)
C42B 0.012(3) 0.016(3) 0.025(3) -0.006(2) 0.003(2) -0.003(2)
C43B 0.022(3) 0.018(3) 0.019(3) -0.003(2) -0.003(2) 0.005(2)
C44B 0.017(3) 0.014(3) 0.012(3) -0.002(2) -0.001(2) -0.003(2)
F1B 0.0358(18) 0.0293(19) 0.0265(16) -0.0080(14) 0.0062(15) -0.0099(15)
F2B 0.047(2) 0.031(2) 0.047(2) -0.0003(17) -0.0074(17) -0.0204(16)
F3B 0.0208(18) 0.046(2) 0.059(2) 0.0165(18) 0.0046(16) -0.0103(16)
F4B 0.0247(18) 0.055(2) 0.0366(19) 0.0140(17) 0.0132(15) 0.0093(17)
F5B 0.0248(17) 0.0276(19) 0.0236(16) -0.0034(14) 0.0034(13) 0.0102(14)
F6B 0.0260(17) 0.0220(17) 0.0183(15) 0.0031(13) -0.0015(13) -0.0017(14)
F7B 0.0331(18) 0.036(2) 0.0167(16) 0.0013(14) -0.0068(13) 0.0038(15)
F8B 0.0280(17) 0.0252(18) 0.0313(17) -0.0097(14) -0.0107(14) 0.0020(14)
F9B 0.0282(17) 0.0176(17) 0.0361(18) 0.0039(14) -0.0048(14) -0.0035(14)
F10B 0.0269(16) 0.0226(17) 0.0179(16) 0.0005(13) -0.0054(13) -0.0038(14)
F11B 0.0343(18) 0.0279(19) 0.0235(16) -0.0071(14) -0.0044(14) 0.0093(15)
F12B 0.0281(18) 0.030(2) 0.0387(19) 0.0029(16) 0.0014(14) 0.0103(15)
F13B 0.0272(19) 0.042(2) 0.046(2) 0.0061(17) -0.0141(16) 0.0155(16)
F14B 0.0326(19) 0.049(2) 0.0341(19) -0.0063(17) -0.0165(16) 0.0008(16)
F15B 0.0236(17) 0.0218(18) 0.0253(16) -0.0074(14) -0.0050(13) 0.0019(14)
F16B 0.0196(16) 0.0291(18) 0.0195(15) 0.0067(13) 0.0008(12) 0.0067(14)
F17B 0.0236(16) 0.0224(17) 0.0230(16) 0.0017(13) 0.0069(13) 0.0012(13)
F18B 0.0215(17) 0.0237(18) 0.0326(17) -0.0040(14) 0.0065(14) 0.0094(14)
F19B 0.0251(16) 0.0221(17) 0.0290(17) 0.0039(14) 0.0049(13) 0.0121(14)
F20B 0.0288(17) 0.0286(19) 0.0155(16) 0.0035(13) 0.0049(13) 0.0060(14)
B1A 0.021(3) 0.005(3) 0.017(3) -0.004(2) -0.002(2) 0.000(2)
C21A 0.019(3) 0.009(3) 0.016(3) 0.000(2) -0.002(2) -0.002(2)
C22A 0.022(3) 0.012(3) 0.023(3) -0.002(2) 0.000(2) -0.003(2)
C23A 0.019(3) 0.010(3) 0.031(3) -0.002(2) -0.003(2) 0.003(2)
C24A 0.017(3) 0.018(3) 0.026(3) -0.012(3) 0.005(2) -0.001(2)
C25A 0.019(3) 0.031(4) 0.015(3) 0.001(3) 0.002(2) -0.012(3)
C26A 0.015(3) 0.012(3) 0.027(3) 0.001(2) -0.002(2) -0.003(2)
C27A 0.018(3) 0.005(2) 0.012(2) -0.001(2) 0.004(2) 0.001(2)
C28A 0.013(3) 0.012(3) 0.018(3) 0.006(2) 0.002(2) 0.001(2)
C29A 0.017(3) 0.021(3) 0.018(3) 0.004(2) 0.000(2) -0.007(2)
C30A 0.018(3) 0.014(3) 0.030(3) 0.009(2) -0.004(2) 0.006(2)
C31A 0.021(3) 0.013(3) 0.028(3) 0.005(2) 0.002(2) 0.010(2)
C32A 0.018(3) 0.016(3) 0.014(3) 0.001(2) 0.002(2) -0.007(2)
C33A 0.017(3) 0.006(3) 0.020(3) -0.003(2) 0.000(2) 0.002(2)
C34A 0.016(3) 0.025(3) 0.014(3) -0.004(2) 0.002(2) 0.002(2)
C35A 0.016(3) 0.016(3) 0.024(3) 0.002(2) 0.004(2) 0.000(2)
C36A 0.013(3) 0.014(3) 0.031(3) -0.007(2) -0.006(2) -0.003(2)
C37A 0.020(3) 0.027(3) 0.009(3) -0.003(2) -0.002(2) 0.004(3)
C38A 0.011(3) 0.009(3) 0.029(3) 0.006(2) -0.001(2) -0.006(2)
C39A 0.014(3) 0.020(3) 0.013(3) 0.002(2) -0.006(2) -0.001(2)
C40A 0.022(3) 0.011(3) 0.016(3) 0.004(2) -0.003(2) 0.001(2)
C41A 0.026(3) 0.030(4) 0.018(3) 0.001(3) 0.006(2) 0.005(3)
C42 0.023(3) 0.030(4) 0.028(3) 0.010(3) 0.007(3) -0.014(3)
C43A 0.033(3) 0.010(3) 0.025(3) 0.002(2) -0.006(3) -0.010(3)
C44A 0.023(3) 0.024(3) 0.011(3) -0.001(2) 0.002(2) -0.002(2)
F1A 0.0295(17) 0.0217(17) 0.0155(16) 0.0044(13) -0.0016(13) 0.0036(13)
F2A 0.0310(17) 0.0204(18) 0.0428(19) -0.0015(15) 0.0021(15) 0.0078(15)
F3A 0.0266(17) 0.0251(18) 0.0381(18) -0.0105(15) 0.0122(15) -0.0071(14)
F4A 0.0320(17) 0.0326(19) 0.0187(16) -0.0014(14) 0.0066(13) -0.0069(14)
F5A 0.0257(16) 0.0221(18) 0.0217(16) 0.0054(13) -0.0025(13) 0.0009(14)
F6A 0.0213(16) 0.0168(17) 0.0269(16) -0.0041(13) -0.0031(13) -0.0004(13)
F7A 0.0237(17) 0.0283(18) 0.0314(17) 0.0027(14) -0.0111(14) -0.0009(14)
F8A 0.0234(18) 0.036(2) 0.048(2) 0.0093(16) -0.0085(15) 0.0096(15)
F9A 0.0383(18) 0.0202(18) 0.0395(18) -0.0014(16) -0.0014(16) 0.0137(15)
F10A 0.0272(16) 0.0211(17) 0.0253(16) -0.0052(13) -0.0036(13) 0.0031(14)
F11A 0.0272(16) 0.0208(17) 0.0176(16) 0.0055(13) -0.0038(13) -0.0070(13)
F12A 0.0203(16) 0.0269(18) 0.0344(18) 0.0043(15) -0.0035(14) -0.0066(14)
F13A 0.0247(17) 0.0297(19) 0.0312(18) -0.0054(15) -0.0107(14) -0.0091(14)
F14A 0.0312(18) 0.0308(19) 0.0217(17) 0.0042(14) -0.0100(14) -0.0002(15)
F15A 0.0254(16) 0.0221(17) 0.0211(15) 0.0064(13) -0.0059(13) -0.0047(14)
F16A 0.0328(18) 0.0193(18) 0.0243(16) -0.0026(14) 0.0050(14) 0.0011(14)
F17A 0.0398(19) 0.035(2) 0.0359(19) -0.0002(16) 0.0203(16) 0.0020(16)
F18A 0.0348(19) 0.039(2) 0.042(2) 0.0129(17) 0.0075(16) -0.0166(16)
F19A 0.058(2) 0.0213(19) 0.0350(19) -0.0007(15) 0.0033(16) -0.0180(16)
F20A 0.0425(18) 0.0169(17) 0.0194(16) -0.0056(13) 0.0039(14) -0.0072(14)

loop_
_atom_type_symbol
_atom_type_description
_atom_type_scat_dispersion_real
_atom_type_scat_dispersion_imag
_atom_type_scat_source
C C 0.0033 0.0016 'International Tables Vol C Tables 4.2.6.8 and 6.1.1.4'
H H 0.0000 0.0000 'International Tables Vol C Tables 4.2.6.8 and 6.1.1.4'
B B 0.0013 0.0007 'International Tables Vol C Tables 4.2.6.8 and 6.1.1.4'
F F 0.0171 0.0103 'International Tables Vol C Tables 4.2.6.8 and 6.1.1.4'
Fe Fe 0.3463 0.8444 'International Tables Vol C Tables 4.2.6.8 and 6.1.1.4'

loop_
_geom_angle_atom_site_label_1
_geom_angle_atom_site_label_2
_geom_angle_atom_site_label_3
_geom_angle
_geom_angle_site_symmetry_1
_geom_angle_site_symmetry_3
_geom_angle_publ_flag
C8A Fe1 C3A 109.2(2) . . ?
C8A Fe1 C10A 67.3(2) . . ?
C3A Fe1 C10A 168.6(2) . . ?
C8A Fe1 C2A 130.3(2) . . ?
C3A Fe1 C2A 39.92(19) . . ?
C10A Fe1 C2A 150.5(2) . . ?
C8A Fe1 C7A 39.53(19) . . ?
C3A Fe1 C7A 117.9(2) . . ?
C10A Fe1 C7A 67.0(2) . . ?
C2A Fe1 C7A 109.95(19) . . ?
C8A Fe1 C9A 40.39(19) . . ?
C3A Fe1 C9A 130.8(2) . . ?
C10A Fe1 C9A 39.6(2) . . ?
C2A Fe1 C9A 168.7(2) . . ?
C7A Fe1 C9A 66.8(2) . . ?
C8A Fe1 C1A 168.5(2) . . ?
C3A Fe1 C1A 66.6(2) . . ?
C10A Fe1 C1A 118.9(2) . . ?
C2A Fe1 C1A 39.7(2) . . ?
C7A Fe1 C1A 131.7(2) . . ?
C9A Fe1 C1A 150.4(2) . . ?
C8A Fe1 C4A 117.9(2) . . ?
C3A Fe1 C4A 39.6(2) . . ?
C10A Fe1 C4A 131.2(2) . . ?
C2A Fe1 C4A 66.73(19) . . ?
C7A Fe1 C4A 149.7(2) . . ?
C9A Fe1 C4A 110.2(2) . . ?
C1A Fe1 C4A 66.34(19) . . ?
C8A Fe1 C6A 66.87(19) . . ?
C3A Fe1 C6A 149.9(2) . . ?
C10A Fe1 C6A 40.17(19) . . ?
C2A Fe1 C6A 118.2(2) . . ?
C7A Fe1 C6A 39.64(19) . . ?
C9A Fe1 C6A 66.8(2) . . ?
C1A Fe1 C6A 110.9(2) . . ?
C4A Fe1 C6A 169.6(2) . . ?
C8A Fe1 C5A 150.2(2) . . ?
C3A Fe1 C5A 66.0(2) . . ?
C10A Fe1 C5A 111.2(2) . . ?
C2A Fe1 C5A 66.3(2) . . ?
C7A Fe1 C5A 169.70(19) . . ?
C9A Fe1 C5A 118.8(2) . . ?
C1A Fe1 C5A 39.40(19) . . ?
C4A Fe1 C5A 39.11(19) . . ?
C6A Fe1 C5A 132.5(2) . . ?
C5A C1A C2A 107.9(4) . . ?
C5A C1A C11A 125.7(5) . . ?
C2A C1A C11A 126.4(5) . . ?
C5A C1A Fe1 70.6(3) . . ?
C2A C1A Fe1 70.1(3) . . ?
C11A C1A Fe1 126.5(4) . . ?
C1A C2A C3A 107.4(4) . . ?
C1A C2A C12A 125.5(5) . . ?
C3A C2A C12A 127.0(5) . . ?
C1A C2A Fe1 70.2(3) . . ?
C3A C2A Fe1 70.0(3) . . ?
C12A C2A Fe1 128.2(4) . . ?
C4A C3A C2A 108.1(4) . . ?
C4A C3A C13A 125.5(5) . . ?
C2A C3A C13A 126.3(5) . . ?
C4A C3A Fe1 70.6(3) . . ?
C2A C3A Fe1 70.1(3) . . ?
C13A C3A Fe1 125.5(4) . . ?
C5A C4A C3A 107.8(4) . . ?
C5A C4A C14A 126.7(5) . . ?
C3A C4A C14A 125.4(5) . . ?
C5A C4A Fe1 70.6(3) . . ?
C3A C4A Fe1 69.8(3) . . ?
C14A C4A Fe1 127.5(4) . . ?
C4A C5A C1A 108.8(5) . . ?
C4A C5A C15A 125.4(5) . . ?
C1A C5A C15A 125.7(5) . . ?
C4A C5A Fe1 70.3(3) . . ?
C1A C5A Fe1 70.0(3) . . ?
C15A C5A Fe1 124.1(4) . . ?
C7A C6A C10A 107.6(4) . . ?
C7A C6A C16A 126.7(5) . . ?
C10A C6A C16A 125.7(5) . . ?
C7A C6A Fe1 69.9(3) . . ?
C10A C6A Fe1 69.6(3) . . ?
C16A C6A Fe1 127.8(4) . . ?
C8A C7A C6A 108.7(4) . . ?
C8A C7A C17A 126.2(5) . . ?
C6A C7A C17A 125.0(4) . . ?
C8A C7A Fe1 69.6(3) . . ?
C6A C7A Fe1 70.5(3) . . ?
C17A C7A Fe1 126.6(4) . . ?
C7A C8A C9A 107.9(4) . . ?
C7A C8A C18A 125.8(5) . . ?
C9A C8A C18A 126.0(5) . . ?
C7A C8A Fe1 70.9(3) . . ?
C9A C8A Fe1 70.4(3) . . ?
C18A C8A Fe1 128.8(3) . . ?
C10A C9A C8A 107.9(4) . . ?
C10A C9A C19A 126.1(5) . . ?
C8A C9A C19A 126.0(5) . . ?
C10A C9A Fe1 70.1(3) . . ?
C8A C9A Fe1 69.2(3) . . ?
C19A C9A Fe1 126.7(4) . . ?
C9A C10A C6A 107.8(4) . . ?
C9A C10A C20A 126.3(5) . . ?
C6A C10A C20A 125.6(5) . . ?
C9A C10A Fe1 70.3(3) . . ?
C6A C10A Fe1 70.2(3) . . ?
C20A C10A Fe1 128.7(4) . . ?
C1A C11A H11A 109.5 . . ?
C1A C11A H11B 109.5 . . ?
H11A C11A H11B 109.5 . . ?
C1A C11A H11C 109.5 . . ?
H11A C11A H11C 109.5 . . ?
H11B C11A H11C 109.5 . . ?
C2A C12A H12A 109.5 . . ?
C2A C12A H12B 109.5 . . ?
H12A C12A H12B 109.5 . . ?
C2A C12A H12C 109.5 . . ?
H12A C12A H12C 109.5 . . ?
H12B C12A H12C 109.5 . . ?
C3A C13A H13A 109.5 . . ?
C3A C13A H13B 109.5 . . ?
H13A C13A H13B 109.5 . . ?
C3A C13A H13C 109.5 . . ?
H13A C13A H13C 109.5 . . ?
H13B C13A H13C 109.5 . . ?
C4A C14A H14A 109.5 . . ?
C4A C14A H14B 109.5 . . ?
H14A C14A H14B 109.5 . . ?
C4A C14A H14C 109.5 . . ?
H14A C14A H14C 109.5 . . ?
H14B C14A H14C 109.5 . . ?
C5A C15A H15A 109.5 . . ?
C5A C15A H15B 109.5 . . ?
H15A C15A H15B 109.5 . . ?
C5A C15A H15C 109.5 . . ?
H15A C15A H15C 109.5 . . ?
H15B C15A H15C 109.5 . . ?
C6A C16A H16A 109.5 . . ?
C6A C16A H16B 109.5 . . ?
H16A C16A H16B 109.5 . . ?
C6A C16A H16C 109.5 . . ?
H16A C16A H16C 109.5 . . ?
H16B C16A H16C 109.5 . . ?
C7A C17A H17A 109.5 . . ?
C7A C17A H17B 109.5 . . ?
H17A C17A H17B 109.5 . . ?
C7A C17A H17C 109.5 . . ?
H17A C17A H17C 109.5 . . ?
H17B C17A H17C 109.5 . . ?
C8A C18A H18A 109.5 . . ?
C8A C18A H18B 109.5 . . ?
H18A C18A H18B 109.5 . . ?
C8A C18A H18C 109.5 . . ?
H18A C18A H18C 109.5 . . ?
H18B C18A H18C 109.5 . . ?
C9A C19A H19A 109.5 . . ?
C9A C19A H19B 109.5 . . ?
H19A C19A H19B 109.5 . . ?
C9A C19A H19C 109.5 . . ?
H19A C19A H19C 109.5 . . ?
H19B C19A H19C 109.5 . . ?
C10A C20A H20A 109.5 . . ?
C10A C20A H20B 109.5 . . ?
H20A C20A H20B 109.5 . . ?
C10A C20A H20C 109.5 . . ?
H20A C20A H20C 109.5 . . ?
H20B C20A H20C 109.5 . . ?
C3B Fe2 C3B 180.0 3_666 . ?
C3B Fe2 C4B 139.46(19) 3_666 . ?
C3B Fe2 C4B 40.54(19) . . ?
C3B Fe2 C4B 40.54(19) 3_666 3_666 ?
C3B Fe2 C4B 139.46(19) . 3_666 ?
C4B Fe2 C4B 180.0 . 3_666 ?
C3B Fe2 C2B 140.21(19) 3_666 . ?
C3B Fe2 C2B 39.79(19) . . ?
C4B Fe2 C2B 67.20(19) . . ?
C4B Fe2 C2B 112.80(19) 3_666 . ?
C3B Fe2 C2B 39.79(19) 3_666 3_666 ?
C3B Fe2 C2B 140.21(19) . 3_666 ?
C4B Fe2 C2B 112.80(19) . 3_666 ?
C4B Fe2 C2B 67.20(19) 3_666 3_666 ?
C2B Fe2 C2B 180.00(7) . 3_666 ?
C3B Fe2 C5B 67.48(19) 3_666 3_666 ?
C3B Fe2 C5B 112.52(19) . 3_666 ?
C4B Fe2 C5B 139.8(2) . 3_666 ?
C4B Fe2 C5B 40.2(2) 3_666 3_666 ?
C2B Fe2 C5B 113.31(19) . 3_666 ?
C2B Fe2 C5B 66.69(19) 3_666 3_666 ?
C3B Fe2 C5B 112.52(19) 3_666 . ?
C3B Fe2 C5B 67.48(19) . . ?
C4B Fe2 C5B 40.2(2) . . ?
C4B Fe2 C5B 139.8(2) 3_666 . ?
C2B Fe2 C5B 66.69(19) . . ?
C2B Fe2 C5B 113.31(19) 3_666 . ?
C5B Fe2 C5B 180.0 3_666 . ?
C3B Fe2 C1B 112.93(19) 3_666 . ?
C3B Fe2 C1B 67.07(19) . . ?
C4B Fe2 C1B 67.06(19) . . ?
C4B Fe2 C1B 112.94(19) 3_666 . ?
C2B Fe2 C1B 39.75(18) . . ?
C2B Fe2 C1B 140.26(18) 3_666 . ?
C5B Fe2 C1B 140.54(19) 3_666 . ?
C5B Fe2 C1B 39.46(19) . . ?
C3B Fe2 C1B 67.07(19) 3_666 3_666 ?
C3B Fe2 C1B 112.93(19) . 3_666 ?
C4B Fe2 C1B 112.94(19) . 3_666 ?
C4B Fe2 C1B 67.05(19) 3_666 3_666 ?
C2B Fe2 C1B 140.25(18) . 3_666 ?
C2B Fe2 C1B 39.74(18) 3_666 3_666 ?
C5B Fe2 C1B 39.46(19) 3_666 3_666 ?
C5B Fe2 C1B 140.54(19) . 3_666 ?
C1B Fe2 C1B 180.0 . 3_666 ?
C5B C1B C2B 107.6(4) . . ?
C5B C1B C11B 126.2(5) . . ?
C2B C1B C11B 126.3(4) . . ?
C5B C1B Fe2 69.6(3) . . ?
C2B C1B Fe2 69.1(3) . . ?
C11B C1B Fe2 126.4(3) . . ?
C3B C2B C1B 109.0(4) . . ?
C3B C2B C12B 125.8(5) . . ?
C1B C2B C12B 125.1(4) . . ?
C3B C2B Fe2 69.8(3) . . ?
C1B C2B Fe2 71.2(3) . . ?
C12B C2B Fe2 127.1(3) . . ?
C2B C3B C4B 107.6(4) . . ?
C2B C3B C13B 125.5(5) . . ?
C4B C3B C13B 126.9(5) . . ?
C2B C3B Fe2 70.4(3) . . ?
C4B C3B Fe2 69.8(3) . . ?
C13B C3B Fe2 126.0(3) . . ?
C5B C4B C3B 107.4(4) . . ?
C5B C4B C14B 125.4(5) . . ?
C3B C4B C14B 127.2(5) . . ?
C5B C4B Fe2 70.5(3) . . ?
C3B C4B Fe2 69.6(3) . . ?
C14B C4B Fe2 126.7(4) . . ?
C1B C5B C4B 108.4(4) . . ?
C1B C5B C15B 126.7(5) . . ?
C4B C5B C15B 124.8(5) . . ?
C1B C5B Fe2 71.0(3) . . ?
C4B C5B Fe2 69.3(3) . . ?
C15B C5B Fe2 126.2(4) . . ?
C1B C11B H11D 109.5 . . ?
C1B C11B H11E 109.5 . . ?
H11D C11B H11E 109.5 . . ?
C1B C11B H11F 109.5 . . ?
H11D C11B H11F 109.5 . . ?
H11E C11B H11F 109.5 . . ?
C2B C12B H12D 109.5 . . ?
C2B C12B H12E 109.5 . . ?
H12D C12B H12E 109.5 . . ?
C2B C12B H12F 109.5 . . ?
H12D C12B H12F 109.5 . . ?
H12E C12B H12F 109.5 . . ?
C3B C13B H13D 109.5 . . ?
C3B C13B H13E 109.5 . . ?
H13D C13B H13E 109.5 . . ?
C3B C13B H13F 109.5 . . ?
H13D C13B H13F 109.5 . . ?
H13E C13B H13F 109.5 . . ?
C4B C14B H14D 109.5 . . ?
C4B C14B H14E 109.5 . . ?
H14D C14B H14E 109.5 . . ?
C4B C14B H14F 109.5 . . ?
H14D C14B H14F 109.5 . . ?
H14E C14B H14F 109.5 . . ?
C5B C15B H15D 109.5 . . ?
C5B C15B H15E 109.5 . . ?
H15D C15B H15E 109.5 . . ?
C5B C15B H15F 109.5 . . ?
H15D C15B H15F 109.5 . . ?
H15E C15B H15F 109.5 . . ?
C3C Fe3 C3C 180.0 3_665 . ?
C3C Fe3 C2C 139.5(2) 3_665 . ?
C3C Fe3 C2C 40.5(2) . . ?
C3C Fe3 C2C 40.5(2) 3_665 3_665 ?
C3C Fe3 C2C 139.5(2) . 3_665 ?
C2C Fe3 C2C 180.0 . 3_665 ?
C3C Fe3 C4C 140.1(2) 3_665 . ?
C3C Fe3 C4C 39.9(2) . . ?
C2C Fe3 C4C 67.2(2) . . ?
C2C Fe3 C4C 112.8(2) 3_665 . ?
C3C Fe3 C4C 39.9(2) 3_665 3_665 ?
C3C Fe3 C4C 140.1(2) . 3_665 ?
C2C Fe3 C4C 112.8(2) . 3_665 ?
C2C Fe3 C4C 67.2(2) 3_665 3_665 ?
C4C Fe3 C4C 180.0(4) . 3_665 ?
C3C Fe3 C1C 67.4(2) 3_665 3_665 ?
C3C Fe3 C1C 112.6(2) . 3_665 ?
C2C Fe3 C1C 140.19(19) . 3_665 ?
C2C Fe3 C1C 39.81(19) 3_665 3_665 ?
C4C Fe3 C1C 113.0(2) . 3_665 ?
C4C Fe3 C1C 67.0(2) 3_665 3_665 ?
C3C Fe3 C1C 112.6(2) 3_665 . ?
C3C Fe3 C1C 67.4(2) . . ?
C2C Fe3 C1C 39.81(19) . . ?
C2C Fe3 C1C 140.2(2) 3_665 . ?
C4C Fe3 C1C 67.0(2) . . ?
C4C Fe3 C1C 113.0(2) 3_665 . ?
C1C Fe3 C1C 180.0 3_665 . ?
C3C Fe3 C5C 67.4(2) 3_665 3_665 ?
C3C Fe3 C5C 112.6(2) . 3_665 ?
C2C Fe3 C5C 113.0(2) . 3_665 ?
C2C Fe3 C5C 67.0(2) 3_665 3_665 ?
C4C Fe3 C5C 139.77(19) . 3_665 ?
C4C Fe3 C5C 40.23(19) 3_665 3_665 ?
C1C Fe3 C5C 39.66(19) 3_665 3_665 ?
C1C Fe3 C5C 140.34(19) . 3_665 ?
C3C Fe3 C5C 112.6(2) 3_665 . ?
C3C Fe3 C5C 67.4(2) . . ?
C2C Fe3 C5C 67.0(2) . . ?
C2C Fe3 C5C 113.0(2) 3_665 . ?
C4C Fe3 C5C 40.23(19) . . ?
C4C Fe3 C5C 139.77(19) 3_665 . ?
C1C Fe3 C5C 140.35(19) 3_665 . ?
C1C Fe3 C5C 39.65(19) . . ?
C5C Fe3 C5C 180.0 3_665 . ?
C2C C1C C5C 108.3(4) . . ?
C2C C1C C11C 125.5(5) . . ?
C5C C1C C11C 126.1(5) . . ?
C2C C1C Fe3 69.3(3) . . ?
C5C C1C Fe3 70.5(3) . . ?
C11C C1C Fe3 128.5(4) . . ?
C1C C2C C3C 108.3(4) . . ?
C1C C2C C12C 124.9(5) . . ?
C3C C2C C12C 126.8(5) . . ?
C1C C2C Fe3 70.9(3) . . ?
C3C C2C Fe3 69.7(3) . . ?
C12C C2C Fe3 126.2(4) . . ?
C4C C3C C2C 107.5(4) . . ?
C4C C3C C13C 126.6(5) . . ?
C2C C3C C13C 125.9(5) . . ?
C4C C3C Fe3 70.4(3) . . ?
C2C C3C Fe3 69.9(3) . . ?
C13C C3C Fe3 125.6(4) . . ?
C3C C4C C5C 108.6(4) . . ?
C3C C4C C14C 125.7(5) . . ?
C5C C4C C14C 125.6(5) . . ?
C3C C4C Fe3 69.8(3) . . ?
C5C C4C Fe3 70.8(3) . . ?
C14C C4C Fe3 128.0(4) . . ?
C1C C5C C4C 107.3(4) . . ?
C1C C5C C15C 126.3(5) . . ?
C4C C5C C15C 126.4(5) . . ?
C1C C5C Fe3 69.9(3) . . ?
C4C C5C Fe3 69.0(3) . . ?
C15C C5C Fe3 125.8(4) . . ?
C1C C11C H11G 109.5 . . ?
C1C C11C H11H 109.5 . . ?
H11G C11C H11H 109.5 . . ?
C1C C11C H11I 109.5 . . ?
H11G C11C H11I 109.5 . . ?
H11H C11C H11I 109.5 . . ?
C2C C12C H12G 109.5 . . ?
C2C C12C H12H 109.5 . . ?
H12G C12C H12H 109.5 . . ?
C2C C12C H12I 109.5 . . ?
H12G C12C H12I 109.5 . . ?
H12H C12C H12I 109.5 . . ?
C3C C13C H13G 109.5 . . ?
C3C C13C H13H 109.5 . . ?
H13G C13C H13H 109.5 . . ?
C3C C13C H13I 109.5 . . ?
H13G C13C H13I 109.5 . . ?
H13H C13C H13I 109.5 . . ?
C4C C14C H14G 109.5 . . ?
C4C C14C H14H 109.5 . . ?
H14G C14C H14H 109.5 . . ?
C4C C14C H14I 109.5 . . ?
H14G C14C H14I 109.5 . . ?
H14H C14C H14I 109.5 . . ?
C5C C15C H15G 109.5 . . ?
C5C C15C H15H 109.5 . . ?
H15G C15C H15H 109.5 . . ?
C5C C15C H15I 109.5 . . ?
H15G C15C H15I 109.5 . . ?
H15H C15C H15I 109.5 . . ?
C21B B1B C39B 114.5(4) . . ?
C21B B1B C27B 115.2(4) . . ?
C39B B1B C27B 101.6(4) . . ?
C21B B1B C33B 99.6(3) . . ?
C39B B1B C33B 114.0(4) . . ?
C27B B1B C33B 112.7(4) . . ?
C22B C21B C26B 113.8(5) . . ?
C22B C21B B1B 125.9(4) . . ?
C26B C21B B1B 119.3(5) . . ?
F1B C22B C21B 121.7(4) . . ?
F1B C22B C23B 114.3(5) . . ?
C21B C22B C23B 124.0(5) . . ?
F2B C23B C24B 121.3(5) . . ?
F2B C23B C22B 119.9(5) . . ?
C24B C23B C22B 118.7(5) . . ?
F3B C24B C23B 119.9(5) . . ?
F3B C24B C25B 120.3(5) . . ?
C23B C24B C25B 119.8(5) . . ?
F4B C25B C24B 120.0(5) . . ?
F4B C25B C26B 120.1(5) . . ?
C24B C25B C26B 119.8(5) . . ?
F5B C26B C25B 116.7(5) . . ?
F5B C26B C21B 119.3(5) . . ?
C25B C26B C21B 123.9(5) . . ?
C28B C27B C32B 112.3(4) . . ?
C28B C27B B1B 127.4(5) . . ?
C32B C27B B1B 120.1(4) . . ?
F6B C28B C29B 115.9(4) . . ?
F6B C28B C27B 120.3(4) . . ?
C29B C28B C27B 123.7(5) . . ?
C30B C29B F7B 119.5(5) . . ?
C30B C29B C28B 120.5(5) . . ?
F7B C29B C28B 120.0(5) . . ?
F8B C30B C29B 122.3(5) . . ?
F8B C30B C31B 118.6(5) . . ?
C29B C30B C31B 119.0(5) . . ?
F9B C31B C32B 122.5(4) . . ?
F9B C31B C30B 119.1(4) . . ?
C32B C31B C30B 118.3(5) . . ?
C31B C32B F10B 116.4(5) . . ?
C31B C32B C27B 126.0(4) . . ?
F10B C32B C27B 117.5(4) . . ?
C34B C33B C38B 113.7(4) . . ?
C34B C33B B1B 125.8(4) . . ?
C38B C33B B1B 119.3(5) . . ?
F11B C34B C35B 115.3(5) . . ?
F11B C34B C33B 120.6(4) . . ?
C35B C34B C33B 124.1(5) . . ?
F12B C35B C34B 120.8(5) . . ?
F12B C35B C36B 119.3(5) . . ?
C34B C35B C36B 119.9(5) . . ?
F13B C36B C37B 121.2(5) . . ?
F13B C36B C35B 120.5(5) . . ?
C37B C36B C35B 118.3(5) . . ?
F14B C37B C38B 121.5(5) . . ?
F14B C37B C36B 118.6(5) . . ?
C38B C37B C36B 119.8(5) . . ?
F15B C38B C37B 115.9(5) . . ?
F15B C38B C33B 120.0(4) . . ?
C37B C38B C33B 124.1(5) . . ?
C44B C39B C40B 114.0(4) . . ?
C44B C39B B1B 119.0(4) . . ?
C40B C39B B1B 126.9(5) . . ?
F16B C40B C39B 121.6(4) . . ?
F16B C40B C41B 115.0(4) . . ?
C39B C40B C41B 123.3(5) . . ?
F17B C41B C42B 119.7(4) . . ?
F17B C41B C40B 120.6(4) . . ?
C42B C41B C40B 119.7(5) . . ?
F18B C42B C41B 119.4(4) . . ?
F18B C42B C43B 121.0(5) . . ?
C41B C42B C43B 119.6(5) . . ?
F19B C43B C42B 120.3(4) . . ?
F19B C43B C44B 120.8(4) . . ?
C42B C43B C44B 119.0(5) . . ?
F20B C44B C39B 120.1(4) . . ?
F20B C44B C43B 115.5(4) . . ?
C39B C44B C43B 124.4(5) . . ?
C27A B1A C33A 115.4(4) . . ?
C27A B1A C21A 114.7(4) . . ?
C33A B1A C21A 101.0(4) . . ?
C27A B1A C39A 100.5(4) . . ?
C33A B1A C39A 113.4(4) . . ?
C21A B1A C39A 112.3(4) . . ?
C22A C21A C26A 113.1(4) . . ?
C22A C21A B1A 120.1(4) . . ?
C26A C21A B1A 126.7(4) . . ?
F1A C22A C23A 115.8(4) . . ?
F1A C22A C21A 119.4(4) . . ?
C23A C22A C21A 124.8(5) . . ?
F2A C23A C22A 121.0(5) . . ?
F2A C23A C24A 120.6(5) . . ?
C22A C23A C24A 118.4(5) . . ?
F3A C24A C25A 121.8(5) . . ?
F3A C24A C23A 118.5(5) . . ?
C25A C24A C23A 119.7(5) . . ?
F4A C25A C24A 119.4(5) . . ?
F4A C25A C26A 120.9(5) . . ?
C24A C25A C26A 119.6(5) . . ?
F5A C26A C25A 115.3(4) . . ?
F5A C26A C21A 120.4(4) . . ?
C25A C26A C21A 124.3(5) . . ?
C32A C27A C28A 114.7(4) . . ?
C32A C27A B1A 125.2(4) . . ?
C28A C27A B1A 119.1(4) . . ?
F6A C28A C27A 120.3(4) . . ?
F6A C28A C29A 116.6(4) . . ?
C27A C28A C29A 123.1(5) . . ?
F7A C29A C30A 120.1(4) . . ?
F7A C29A C28A 120.1(5) . . ?
C30A C29A C28A 119.8(5) . . ?
F8A C30A C29A 120.7(5) . . ?
F8A C30A C31A 119.7(5) . . ?
C29A C30A C31A 119.6(4) . . ?
F9A C31A C30A 120.4(4) . . ?
F9A C31A C32A 120.6(4) . . ?
C30A C31A C32A 118.9(5) . . ?
F10A C32A C27A 121.3(4) . . ?
F10A C32A C31A 114.9(4) . . ?
C27A C32A C31A 123.8(5) . . ?
C34A C33A C38A 113.1(4) . . ?
C34A C33A B1A 119.8(4) . . ?
C38A C33A B1A 126.5(4) . . ?
F11A C34A C35A 117.0(5) . . ?
F11A C34A C33A 117.8(4) . . ?
C35A C34A C33A 125.1(5) . . ?
F12A C35A C34A 121.9(5) . . ?
F12A C35A C36A 119.4(4) . . ?
C34A C35A C36A 118.7(5) . . ?
C37A C36A F13A 121.3(5) . . ?
C37A C36A C35A 119.1(5) . . ?
F13A C36A C35A 119.6(4) . . ?
C36A C37A F14A 119.6(4) . . ?
C36A C37A C38A 120.6(5) . . ?
F14A C37A C38A 119.8(5) . . ?
F15A C38A C37A 115.4(4) . . ?
F15A C38A C33A 121.4(4) . . ?
C37A C38A C33A 123.2(5) . . ?
C44A C39A C40A 112.9(4) . . ?
C44A C39A B1A 127.4(4) . . ?
C40A C39A B1A 119.0(4) . . ?
F16A C40A C41A 116.7(4) . . ?
F16A C40A C39A 119.4(4) . . ?
C41A C40A C39A 123.9(5) . . ?
F17A C41A C42 120.3(5) . . ?
F17A C41A C40A 119.5(5) . . ?
C42 C41A C40A 120.1(5) . . ?
F18A C42 C43A 121.6(5) . . ?
F18A C42 C41A 120.3(5) . . ?
C43A C42 C41A 118.1(5) . . ?
C42 C43A F19A 118.9(5) . . ?
C42 C43A C44A 120.7(5) . . ?
F19A C43A C44A 120.4(5) . . ?
F20A C44A C39A 121.1(4) . . ?
F20A C44A C43A 114.7(5) . . ?
C39A C44A C43A 124.2(5) . . ?

loop_
_geom_bond_atom_site_label_1
_geom_bond_atom_site_label_2
_geom_bond_distance
_geom_bond_site_symmetry_2
_geom_bond_publ_flag
Fe1 C8A 2.083(5) . ?
Fe1 C3A 2.097(5) . ?
Fe1 C10A 2.099(5) . ?
Fe1 C2A 2.099(5) . ?
Fe1 C7A 2.100(5) . ?
Fe1 C9A 2.101(5) . ?
Fe1 C1A 2.101(5) . ?
Fe1 C4A 2.107(5) . ?
Fe1 C6A 2.107(5) . ?
Fe1 C5A 2.110(5) . ?
C1A C5A 1.419(7) . ?
C1A C2A 1.427(7) . ?
C1A C11A 1.509(7) . ?
C2A C3A 1.432(7) . ?
C2A C12A 1.504(7) . ?
C3A C4A 1.424(7) . ?
C3A C13A 1.500(7) . ?
C4A C5A 1.411(7) . ?
C4A C14A 1.500(7) . ?
C5A C15A 1.501(7) . ?
C6A C7A 1.426(7) . ?
C6A C10A 1.445(7) . ?
C6A C16A 1.499(7) . ?
C7A C8A 1.415(7) . ?
C7A C17A 1.500(7) . ?
C8A C9A 1.444(7) . ?
C8A C18A 1.494(7) . ?
C9A C10A 1.422(7) . ?
C9A C19A 1.484(7) . ?
C10A C20A 1.495(7) . ?
C11A H11A 0.9800 . ?
C11A H11B 0.9800 . ?
C11A H11C 0.9800 . ?
C12A H12A 0.9800 . ?
C12A H12B 0.9800 . ?
C12A H12C 0.9800 . ?
C13A H13A 0.9800 . ?
C13A H13B 0.9800 . ?
C13A H13C 0.9800 . ?
C14A H14A 0.9800 . ?
C14A H14B 0.9800 . ?
C14A H14C 0.9800 . ?
C15A H15A 0.9800 . ?
C15A H15B 0.9800 . ?
C15A H15C 0.9800 . ?
C16A H16A 0.9800 . ?
C16A H16B 0.9800 . ?
C16A H16C 0.9800 . ?
C17A H17A 0.9800 . ?
C17A H17B 0.9800 . ?
C17A H17C 0.9800 . ?
C18A H18A 0.9800 . ?
C18A H18B 0.9800 . ?
C18A H18C 0.9800 . ?
C19A H19A 0.9800 . ?
C19A H19B 0.9800 . ?
C19A H19C 0.9800 . ?
C20A H20A 0.9800 . ?
C20A H20B 0.9800 . ?
C20A H20C 0.9800 . ?
Fe2 C3B 2.079(5) 3_666 ?
Fe2 C3B 2.079(5) . ?
Fe2 C4B 2.081(5) . ?
Fe2 C4B 2.081(5) 3_666 ?
Fe2 C2B 2.087(5) . ?
Fe2 C2B 2.087(5) 3_666 ?
Fe2 C5B 2.096(5) 3_666 ?
Fe2 C5B 2.096(5) . ?
Fe2 C1B 2.115(5) . ?
Fe2 C1B 2.115(5) 3_666 ?
C1B C5B 1.422(7) . ?
C1B C2B 1.429(7) . ?
C1B C11B 1.487(7) . ?
C2B C3B 1.418(7) . ?
C2B C12B 1.506(7) . ?
C3B C4B 1.441(7) . ?
C3B C13B 1.504(7) . ?
C4B C5B 1.436(7) . ?
C4B C14B 1.499(7) . ?
C5B C15B 1.502(7) . ?
C11B H11D 0.9800 . ?
C11B H11E 0.9800 . ?
C11B H11F 0.9800 . ?
C12B H12D 0.9800 . ?
C12B H12E 0.9800 . ?
C12B H12F 0.9800 . ?
C13B H13D 0.9800 . ?
C13B H13E 0.9800 . ?
C13B H13F 0.9800 . ?
C14B H14D 0.9800 . ?
C14B H14E 0.9800 . ?
C14B H14F 0.9800 . ?
C15B H15D 0.9800 . ?
C15B H15E 0.9800 . ?
C15B H15F 0.9800 . ?
Fe3 C3C 2.080(5) 3_665 ?
Fe3 C3C 2.080(5) . ?
Fe3 C2C 2.082(5) . ?
Fe3 C2C 2.082(5) 3_665 ?
Fe3 C4C 2.088(5) . ?
Fe3 C4C 2.088(5) 3_665 ?
Fe3 C1C 2.103(5) 3_665 ?
Fe3 C1C 2.103(5) . ?
Fe3 C5C 2.112(5) 3_665 ?
Fe3 C5C 2.112(5) . ?
C1C C2C 1.425(7) . ?
C1C C5C 1.430(7) . ?
C1C C11C 1.497(7) . ?
C2C C3C 1.439(7) . ?
C2C C12C 1.508(7) . ?
C3C C4C 1.421(7) . ?
C3C C13C 1.508(7) . ?
C4C C5C 1.444(7) . ?
C4C C14C 1.491(7) . ?
C5C C15C 1.465(7) . ?
C11C H11G 0.9800 . ?
C11C H11H 0.9800 . ?
C11C H11I 0.9800 . ?
C12C H12G 0.9800 . ?
C12C H12H 0.9800 . ?
C12C H12I 0.9800 . ?
C13C H13G 0.9800 . ?
C13C H13H 0.9800 . ?
C13C H13I 0.9800 . ?
C14C H14G 0.9800 . ?
C14C H14H 0.9800 . ?
C14C H14I 0.9800 . ?
C15C H15G 0.9800 . ?
C15C H15H 0.9800 . ?
C15C H15I 0.9800 . ?
B1B C21B 1.641(8) . ?
B1B C39B 1.647(7) . ?
B1B C27B 1.649(7) . ?
B1B C33B 1.677(7) . ?
C21B C22B 1.376(7) . ?
C21B C26B 1.392(7) . ?
C22B F1B 1.348(6) . ?
C22B C23B 1.405(7) . ?
C23B F2B 1.339(6) . ?
C23B C24B 1.364(8) . ?
C24B F3B 1.351(6) . ?
C24B C25B 1.365(8) . ?
C25B F4B 1.350(6) . ?
C25B C26B 1.376(7) . ?
C26B F5B 1.341(6) . ?
C27B C28B 1.394(7) . ?
C27B C32B 1.411(7) . ?
C28B F6B 1.350(6) . ?
C28B C29B 1.389(7) . ?
C29B C30B 1.354(7) . ?
C29B F7B 1.355(5) . ?
C30B F8B 1.351(5) . ?
C30B C31B 1.408(7) . ?
C31B F9B 1.346(6) . ?
C31B C32B 1.351(7) . ?
C32B F10B 1.363(5) . ?
C33B C34B 1.391(7) . ?
C33B C38B 1.407(7) . ?
C34B F11B 1.341(5) . ?
C34B C35B 1.367(7) . ?
C35B F12B 1.347(6) . ?
C35B C36B 1.397(7) . ?
C36B F13B 1.346(6) . ?
C36B C37B 1.385(8) . ?
C37B F14B 1.344(6) . ?
C37B C38B 1.367(7) . ?
C38B F15B 1.349(6) . ?
C39B C44B 1.381(7) . ?
C39B C40B 1.384(7) . ?
C40B F16B 1.358(5) . ?
C40B C41B 1.392(7) . ?
C41B F17B 1.355(5) . ?
C41B C42B 1.362(7) . ?
C42B F18B 1.354(5) . ?
C42B C43B 1.370(7) . ?
C43B F19B 1.356(5) . ?
C43B C44B 1.383(7) . ?
C44B F20B 1.351(5) . ?
B1A C27A 1.644(7) . ?
B1A C33A 1.646(7) . ?
B1A C21A 1.657(7) . ?
B1A C39A 1.673(7) . ?
C21A C22A 1.391(7) . ?
C21A C26A 1.395(7) . ?
C22A F1A 1.350(5) . ?
C22A C23A 1.382(7) . ?
C23A F2A 1.339(5) . ?
C23A C24A 1.383(7) . ?
C24A F3A 1.352(5) . ?
C24A C25A 1.366(7) . ?
C25A F4A 1.345(5) . ?
C25A C26A 1.373(7) . ?
C26A F5A 1.362(5) . ?
C27A C32A 1.378(7) . ?
C27A C28A 1.394(6) . ?
C28A F6A 1.329(5) . ?
C28A C29A 1.397(7) . ?
C29A F7A 1.351(5) . ?
C29A C30A 1.358(7) . ?
C30A F8A 1.343(5) . ?
C30A C31A 1.387(7) . ?
C31A F9A 1.337(6) . ?
C31A C32A 1.395(7) . ?
C32A F10A 1.356(5) . ?
C33A C34A 1.399(7) . ?
C33A C38A 1.405(7) . ?
C34A F11A 1.344(5) . ?
C34A C35A 1.361(7) . ?
C35A F12A 1.339(6) . ?
C35A C36A 1.411(7) . ?
C36A C37A 1.346(7) . ?
C36A F13A 1.348(5) . ?
C37A F14A 1.357(5) . ?
C37A C38A 1.389(7) . ?
C38A F15A 1.344(5) . ?
C39A C44A 1.374(7) . ?
C39A C40A 1.394(7) . ?
C40A F16A 1.357(6) . ?
C40A C41A 1.385(7) . ?
C41A F17A 1.360(6) . ?
C41A C42 1.361(8) . ?
C42 F18A 1.335(6) . ?
C42 C43A 1.358(7) . ?
C43A F19A 1.359(6) . ?
C43A C44A 1.381(7) . ?
C44A F20A 1.357(5) . ?

loop_
_geom_torsion_atom_site_label_1
_geom_torsion_atom_site_label_2
_geom_torsion_atom_site_label_3
_geom_torsion_atom_site_label_4
_geom_torsion
_geom_torsion_site_symmetry_1
_geom_torsion_site_symmetry_2
_geom_torsion_site_symmetry_3
_geom_torsion_site_symmetry_4
_geom_torsion_publ_flag
C5A C1A C2A C3A 0.4(6) . . . . ?
C11A C1A C2A C3A 178.4(5) . . . . ?
Fe1 C1A C2A C3A -60.4(3) . . . . ?
C5A C1A C2A C12A -175.8(5) . . . . ?
C11A C1A C2A C12A 2.1(8) . . . . ?
Fe1 C1A C2A C12A 123.4(5) . . . . ?
C5A C1A C2A Fe1 60.8(4) . . . . ?
C11A C1A C2A Fe1 -121.3(5) . . . . ?
C1A C2A C3A C4A -0.1(6) . . . . ?
C12A C2A C3A C4A 176.1(5) . . . . ?
Fe1 C2A C3A C4A -60.6(4) . . . . ?
C1A C2A C3A C13A -179.4(5) . . . . ?
C12A C2A C3A C13A -3.2(9) . . . . ?
Fe1 C2A C3A C13A 120.1(5) . . . . ?
C1A C2A C3A Fe1 60.5(4) . . . . ?
C12A C2A C3A Fe1 -123.3(5) . . . . ?
C2A C3A C4A C5A -0.3(6) . . . . ?
C13A C3A C4A C5A 179.0(5) . . . . ?
Fe1 C3A C4A C5A -60.6(3) . . . . ?
C2A C3A C4A C14A -177.3(5) . . . . ?
C13A C3A C4A C14A 2.0(8) . . . . ?
Fe1 C3A C4A C14A 122.4(5) . . . . ?
C2A C3A C4A Fe1 60.3(4) . . . . ?
C13A C3A C4A Fe1 -120.3(5) . . . . ?
C3A C4A C5A C1A 0.6(6) . . . . ?
C14A C4A C5A C1A 177.5(5) . . . . ?
Fe1 C4A C5A C1A -59.6(4) . . . . ?
C3A C4A C5A C15A 178.7(5) . . . . ?
C14A C4A C5A C15A -4.4(8) . . . . ?
Fe1 C4A C5A C15A 118.5(5) . . . . ?
C3A C4A C5A Fe1 60.2(4) . . . . ?
C14A C4A C5A Fe1 -122.9(5) . . . . ?
C2A C1A C5A C4A -0.6(6) . . . . ?
C11A C1A C5A C4A -178.6(5) . . . . ?
Fe1 C1A C5A C4A 59.8(3) . . . . ?
C2A C1A C5A C15A -178.7(5) . . . . ?
C11A C1A C5A C15A 3.3(8) . . . . ?
Fe1 C1A C5A C15A -118.3(5) . . . . ?
C2A C1A C5A Fe1 -60.5(4) . . . . ?
C11A C1A C5A Fe1 121.6(5) . . . . ?
C10A C6A C7A C8A -0.3(6) . . . . ?
C16A C6A C7A C8A -177.9(5) . . . . ?
Fe1 C6A C7A C8A 59.3(3) . . . . ?
C10A C6A C7A C17A 178.8(5) . . . . ?
C16A C6A C7A C17A 1.3(8) . . . . ?
Fe1 C6A C7A C17A -121.5(5) . . . . ?
C10A C6A C7A Fe1 -59.6(3) . . . . ?
C16A C6A C7A Fe1 122.8(5) . . . . ?
C6A C7A C8A C9A 1.2(6) . . . . ?
C17A C7A C8A C9A -177.9(5) . . . . ?
Fe1 C7A C8A C9A 61.0(3) . . . . ?
C6A C7A C8A C18A 175.6(5) . . . . ?
C17A C7A C8A C18A -3.5(8) . . . . ?
Fe1 C7A C8A C18A -124.5(5) . . . . ?
C6A C7A C8A Fe1 -59.8(3) . . . . ?
C17A C7A C8A Fe1 121.0(5) . . . . ?
C7A C8A C9A C10A -1.6(6) . . . . ?
C18A C8A C9A C10A -176.0(5) . . . . ?
Fe1 C8A C9A C10A 59.7(3) . . . . ?
C7A C8A C9A C19A 177.8(5) . . . . ?
C18A C8A C9A C19A 3.4(8) . . . . ?
Fe1 C8A C9A C19A -120.9(5) . . . . ?
C7A C8A C9A Fe1 -61.3(3) . . . . ?
C18A C8A C9A Fe1 124.3(5) . . . . ?
C8A C9A C10A C6A 1.4(6) . . . . ?
C19A C9A C10A C6A -178.0(5) . . . . ?
Fe1 C9A C10A C6A 60.5(3) . . . . ?
C8A C9A C10A C20A 176.8(5) . . . . ?
C19A C9A C10A C20A -2.6(8) . . . . ?
Fe1 C9A C10A C20A -124.1(5) . . . . ?
C8A C9A C10A Fe1 -59.1(3) . . . . ?
C19A C9A C10A Fe1 121.5(5) . . . . ?
C7A C6A C10A C9A -0.7(6) . . . . ?
C16A C6A C10A C9A 176.9(5) . . . . ?
Fe1 C6A C10A C9A -60.5(3) . . . . ?
C7A C6A C10A C20A -176.1(5) . . . . ?
C16A C6A C10A C20A 1.5(8) . . . . ?
Fe1 C6A C10A C20A 124.1(5) . . . . ?
C7A C6A C10A Fe1 59.8(3) . . . . ?
C16A C6A C10A Fe1 -122.6(5) . . . . ?
C5B C1B C2B C3B -0.6(6) . . . . ?
C11B C1B C2B C3B 179.7(5) . . . . ?
Fe2 C1B C2B C3B -59.8(3) . . . . ?
C5B C1B C2B C12B -178.2(5) . . . . ?
C11B C1B C2B C12B 2.1(8) . . . . ?
Fe2 C1B C2B C12B 122.6(5) . . . . ?
C5B C1B C2B Fe2 59.2(3) . . . . ?
C11B C1B C2B Fe2 -120.5(5) . . . . ?
C1B C2B C3B C4B 0.4(6) . . . . ?
C12B C2B C3B C4B 178.0(5) . . . . ?
Fe2 C2B C3B C4B -60.2(3) . . . . ?
C1B C2B C3B C13B -178.6(4) . . . . ?
C12B C2B C3B C13B -1.0(8) . . . . ?
Fe2 C2B C3B C13B 120.8(5) . . . . ?
C1B C2B C3B Fe2 60.6(3) . . . . ?
C12B C2B C3B Fe2 -121.8(5) . . . . ?
C2B C3B C4B C5B -0.1(5) . . . . ?
C13B C3B C4B C5B 178.9(5) . . . . ?
Fe2 C3B C4B C5B -60.6(3) . . . . ?
C2B C3B C4B C14B -178.2(5) . . . . ?
C13B C3B C4B C14B 0.8(8) . . . . ?
Fe2 C3B C4B C14B 121.3(5) . . . . ?
C2B C3B C4B Fe2 60.6(3) . . . . ?
C13B C3B C4B Fe2 -120.4(5) . . . . ?
C2B C1B C5B C4B 0.6(5) . . . . ?
C11B C1B C5B C4B -179.7(5) . . . . ?
Fe2 C1B C5B C4B 59.4(3) . . . . ?
C2B C1B C5B C15B 179.7(5) . . . . ?
C11B C1B C5B C15B -0.6(8) . . . . ?
Fe2 C1B C5B C15B -121.4(5) . . . . ?
C2B C1B C5B Fe2 -58.8(3) . . . . ?
C11B C1B C5B Fe2 120.8(5) . . . . ?
C3B C4B C5B C1B -0.3(5) . . . . ?
C14B C4B C5B C1B 177.8(5) . . . . ?
Fe2 C4B C5B C1B -60.5(3) . . . . ?
C3B C4B C5B C15B -179.5(5) . . . . ?
C14B C4B C5B C15B -1.4(8) . . . . ?
Fe2 C4B C5B C15B 120.4(5) . . . . ?
C3B C4B C5B Fe2 60.1(3) . . . . ?
C14B C4B C5B Fe2 -121.7(5) . . . . ?
C5C C1C C2C C3C 0.1(6) . . . . ?
C11C C1C C2C C3C 177.0(5) . . . . ?
Fe3 C1C C2C C3C -59.9(4) . . . . ?
C5C C1C C2C C12C -178.7(5) . . . . ?
C11C C1C C2C C12C -1.8(8) . . . . ?
Fe3 C1C C2C C12C 121.3(5) . . . . ?
C5C C1C C2C Fe3 59.9(4) . . . . ?
C11C C1C C2C Fe3 -123.2(5) . . . . ?
C1C C2C C3C C4C 0.0(6) . . . . ?
C12C C2C C3C C4C 178.8(5) . . . . ?
Fe3 C2C C3C C4C -60.6(4) . . . . ?
C1C C2C C3C C13C -179.4(5) . . . . ?
C12C C2C C3C C13C -0.7(9) . . . . ?
Fe3 C2C C3C C13C 119.9(5) . . . . ?
C1C C2C C3C Fe3 60.6(4) . . . . ?
C12C C2C C3C Fe3 -120.6(6) . . . . ?
C2C C3C C4C C5C -0.1(6) . . . . ?
C13C C3C C4C C5C 179.4(5) . . . . ?
Fe3 C3C C4C C5C -60.4(4) . . . . ?
C2C C3C C4C C14C -176.8(5) . . . . ?
C13C C3C C4C C14C 2.6(9) . . . . ?
Fe3 C3C C4C C14C 122.9(5) . . . . ?
C2C C3C C4C Fe3 60.3(4) . . . . ?
C13C C3C C4C Fe3 -120.3(5) . . . . ?
C2C C1C C5C C4C -0.1(6) . . . . ?
C11C C1C C5C C4C -177.0(5) . . . . ?
Fe3 C1C C5C C4C 59.1(3) . . . . ?
C2C C1C C5C C15C -179.5(5) . . . . ?
C11C C1C C5C C15C 3.7(8) . . . . ?
Fe3 C1C C5C C15C -120.3(5) . . . . ?
C2C C1C C5C Fe3 -59.2(4) . . . . ?
C11C C1C C5C Fe3 123.9(5) . . . . ?
C3C C4C C5C C1C 0.1(6) . . . . ?
C14C C4C C5C C1C 176.9(5) . . . . ?
Fe3 C4C C5C C1C -59.6(3) . . . . ?
C3C C4C C5C C15C 179.5(5) . . . . ?
C14C C4C C5C C15C -3.8(9) . . . . ?
Fe3 C4C C5C C15C 119.7(5) . . . . ?
C3C C4C C5C Fe3 59.8(4) . . . . ?
C14C C4C C5C Fe3 -123.5(5) . . . . ?
C39B B1B C21B C22B -21.5(7) . . . . ?
C27B B1B C21B C22B -138.7(5) . . . . ?
C33B B1B C21B C22B 100.5(5) . . . . ?
C39B B1B C21B C26B 170.9(4) . . . . ?
C27B B1B C21B C26B 53.7(6) . . . . ?
C33B B1B C21B C26B -67.1(5) . . . . ?
C26B C21B C22B F1B 179.9(4) . . . . ?
B1B C21B C22B F1B 11.7(7) . . . . ?
C26B C21B C22B C23B -1.0(7) . . . . ?
B1B C21B C22B C23B -169.2(5) . . . . ?
F1B C22B C23B F2B -0.9(7) . . . . ?
C21B C22B C23B F2B -180.0(5) . . . . ?
F1B C22B C23B C24B -178.8(4) . . . . ?
C21B C22B C23B C24B 2.1(8) . . . . ?
F2B C23B C24B F3B 1.7(8) . . . . ?
C22B C23B C24B F3B 179.6(4) . . . . ?
F2B C23B C24B C25B -179.1(5) . . . . ?
C22B C23B C24B C25B -1.2(8) . . . . ?
F3B C24B C25B F4B -0.4(7) . . . . ?
C23B C24B C25B F4B -179.6(4) . . . . ?
F3B C24B C25B C26B 178.7(4) . . . . ?
C23B C24B C25B C26B -0.5(8) . . . . ?
F4B C25B C26B F5B -1.8(7) . . . . ?
C24B C25B C26B F5B 179.1(4) . . . . ?
F4B C25B C26B C21B -179.3(4) . . . . ?
C24B C25B C26B C21B 1.6(8) . . . . ?
C22B C21B C26B F5B -178.2(4) . . . . ?
B1B C21B C26B F5B -9.2(7) . . . . ?
C22B C21B C26B C25B -0.8(7) . . . . ?
B1B C21B C26B C25B 168.2(5) . . . . ?
C21B B1B C27B C28B 18.6(7) . . . . ?
C39B B1B C27B C28B -105.7(5) . . . . ?
C33B B1B C27B C28B 131.9(5) . . . . ?
C21B B1B C27B C32B -166.0(4) . . . . ?
C39B B1B C27B C32B 69.7(5) . . . . ?
C33B B1B C27B C32B -52.7(6) . . . . ?
C32B C27B C28B F6B -178.7(4) . . . . ?
B1B C27B C28B F6B -3.0(7) . . . . ?
C32B C27B C28B C29B 0.9(7) . . . . ?
B1B C27B C28B C29B 176.6(5) . . . . ?
F6B C28B C29B C30B -179.8(4) . . . . ?
C27B C28B C29B C30B 0.6(8) . . . . ?
F6B C28B C29B F7B -1.1(7) . . . . ?
C27B C28B C29B F7B 179.3(4) . . . . ?
F7B C29B C30B F8B 0.8(7) . . . . ?
C28B C29B C30B F8B 179.5(4) . . . . ?
F7B C29B C30B C31B 178.0(4) . . . . ?
C28B C29B C30B C31B -3.3(7) . . . . ?
F8B C30B C31B F9B -0.5(7) . . . . ?
C29B C30B C31B F9B -177.8(4) . . . . ?
F8B C30B C31B C32B -178.3(4) . . . . ?
C29B C30B C31B C32B 4.4(7) . . . . ?
F9B C31B C32B F10B 2.2(7) . . . . ?
C30B C31B C32B F10B 179.9(4) . . . . ?
F9B C31B C32B C27B 179.2(4) . . . . ?
C30B C31B C32B C27B -3.1(8) . . . . ?
C28B C27B C32B C31B 0.4(7) . . . . ?
B1B C27B C32B C31B -175.7(5) . . . . ?
C28B C27B C32B F10B 177.4(4) . . . . ?
B1B C27B C32B F10B 1.3(6) . . . . ?
C21B B1B C33B C34B 98.7(6) . . . . ?
C39B B1B C33B C34B -139.0(5) . . . . ?
C27B B1B C33B C34B -23.8(7) . . . . ?
C21B B1B C33B C38B -68.0(5) . . . . ?
C39B B1B C33B C38B 54.3(6) . . . . ?
C27B B1B C33B C38B 169.5(4) . . . . ?
C38B C33B C34B F11B 179.1(4) . . . . ?
B1B C33B C34B F11B 11.8(7) . . . . ?
C38B C33B C34B C35B 0.8(7) . . . . ?
B1B C33B C34B C35B -166.5(5) . . . . ?
F11B C34B C35B F12B -0.4(7) . . . . ?
C33B C34B C35B F12B 178.0(5) . . . . ?
F11B C34B C35B C36B 178.8(4) . . . . ?
C33B C34B C35B C36B -2.8(8) . . . . ?
F12B C35B C36B F13B 0.1(8) . . . . ?
C34B C35B C36B F13B -179.1(5) . . . . ?
F12B C35B C36B C37B -178.4(5) . . . . ?
C34B C35B C36B C37B 2.4(8) . . . . ?
F13B C36B C37B F14B 4.1(8) . . . . ?
C35B C36B C37B F14B -177.4(5) . . . . ?
F13B C36B C37B C38B -178.7(5) . . . . ?
C35B C36B C37B C38B -0.2(8) . . . . ?
F14B C37B C38B F15B -5.2(7) . . . . ?
C36B C37B C38B F15B 177.7(5) . . . . ?
F14B C37B C38B C33B 175.2(5) . . . . ?
C36B C37B C38B C33B -1.8(8) . . . . ?
C34B C33B C38B F15B -178.0(4) . . . . ?
B1B C33B C38B F15B -9.8(7) . . . . ?
C34B C33B C38B C37B 1.5(7) . . . . ?
B1B C33B C38B C37B 169.8(5) . . . . ?
C21B B1B C39B C44B -54.7(6) . . . . ?
C27B B1B C39B C44B 70.1(5) . . . . ?
C33B B1B C39B C44B -168.4(4) . . . . ?
C21B B1B C39B C40B 129.8(5) . . . . ?
C27B B1B C39B C40B -105.4(5) . . . . ?
C33B B1B C39B C40B 16.1(7) . . . . ?
C44B C39B C40B F16B -178.1(4) . . . . ?
B1B C39B C40B F16B -2.4(8) . . . . ?
C44B C39B C40B C41B 0.1(7) . . . . ?
B1B C39B C40B C41B 175.8(5) . . . . ?
F16B C40B C41B F17B -2.7(6) . . . . ?
C39B C40B C41B F17B 179.0(4) . . . . ?
F16B C40B C41B C42B 178.9(4) . . . . ?
C39B C40B C41B C42B 0.6(8) . . . . ?
F17B C41B C42B F18B 0.6(7) . . . . ?
C40B C41B C42B F18B 179.0(4) . . . . ?
F17B C41B C42B C43B -178.6(4) . . . . ?
C40B C41B C42B C43B -0.2(7) . . . . ?
F18B C42B C43B F19B 0.8(7) . . . . ?
C41B C42B C43B F19B -180.0(4) . . . . ?
F18B C42B C43B C44B 180.0(4) . . . . ?
C41B C42B C43B C44B -0.8(7) . . . . ?
C40B C39B C44B F20B 178.7(4) . . . . ?
B1B C39B C44B F20B 2.6(7) . . . . ?
C40B C39B C44B C43B -1.2(7) . . . . ?
B1B C39B C44B C43B -177.3(5) . . . . ?
F19B C43B C44B F20B 0.9(7) . . . . ?
C42B C43B C44B F20B -178.3(4) . . . . ?
F19B C43B C44B C39B -179.2(4) . . . . ?
C42B C43B C44B C39B 1.6(8) . . . . ?
C27A B1A C21A C22A 165.0(4) . . . . ?
C33A B1A C21A C22A -70.2(5) . . . . ?
C39A B1A C21A C22A 51.1(6) . . . . ?
C27A B1A C21A C26A -19.1(7) . . . . ?
C33A B1A C21A C26A 105.7(5) . . . . ?
C39A B1A C21A C26A -133.1(5) . . . . ?
C26A C21A C22A F1A -178.5(4) . . . . ?
B1A C21A C22A F1A -2.1(7) . . . . ?
C26A C21A C22A C23A 0.8(7) . . . . ?
B1A C21A C22A C23A 177.2(5) . . . . ?
F1A C22A C23A F2A -0.4(7) . . . . ?
C21A C22A C23A F2A -179.7(4) . . . . ?
F1A C22A C23A C24A 180.0(4) . . . . ?
C21A C22A C23A C24A 0.7(8) . . . . ?
F2A C23A C24A F3A -2.0(7) . . . . ?
C22A C23A C24A F3A 177.6(4) . . . . ?
F2A C23A C24A C25A 178.2(4) . . . . ?
C22A C23A C24A C25A -2.2(7) . . . . ?
F3A C24A C25A F4A 1.5(7) . . . . ?
C23A C24A C25A F4A -178.7(4) . . . . ?
F3A C24A C25A C26A -177.6(4) . . . . ?
C23A C24A C25A C26A 2.2(7) . . . . ?
F4A C25A C26A F5A 1.5(7) . . . . ?
C24A C25A C26A F5A -179.4(4) . . . . ?
F4A C25A C26A C21A -179.7(4) . . . . ?
C24A C25A C26A C21A -0.7(8) . . . . ?
C22A C21A C26A F5A 177.9(4) . . . . ?
B1A C21A C26A F5A 1.8(7) . . . . ?
C22A C21A C26A C25A -0.8(7) . . . . ?
B1A C21A C26A C25A -176.9(5) . . . . ?
C33A B1A C27A C32A 22.6(7) . . . . ?
C21A B1A C27A C32A 139.4(5) . . . . ?
C39A B1A C27A C32A -99.8(5) . . . . ?
C33A B1A C27A C28A -169.5(4) . . . . ?
C21A B1A C27A C28A -52.6(6) . . . . ?
C39A B1A C27A C28A 68.1(5) . . . . ?
C32A C27A C28A F6A 179.4(4) . . . . ?
B1A C27A C28A F6A 10.2(6) . . . . ?
C32A C27A C28A C29A 0.2(7) . . . . ?
B1A C27A C28A C29A -169.0(4) . . . . ?
F6A C28A C29A F7A 1.6(6) . . . . ?
C27A C28A C29A F7A -179.2(4) . . . . ?
F6A C28A C29A C30A -178.4(4) . . . . ?
C27A C28A C29A C30A 0.8(7) . . . . ?
F7A C29A C30A F8A -0.2(7) . . . . ?
C28A C29A C30A F8A 179.8(4) . . . . ?
F7A C29A C30A C31A 179.5(4) . . . . ?
C28A C29A C30A C31A -0.5(7) . . . . ?
F8A C30A C31A F9A 0.5(7) . . . . ?
C29A C30A C31A F9A -179.2(4) . . . . ?
F8A C30A C31A C32A 178.9(4) . . . . ?
C29A C30A C31A C32A -0.8(7) . . . . ?
C28A C27A C32A F10A 178.9(4) . . . . ?
B1A C27A C32A F10A -12.6(7) . . . . ?
C28A C27A C32A C31A -1.6(7) . . . . ?
B1A C27A C32A C31A 166.9(5) . . . . ?
F9A C31A C32A F10A -0.1(6) . . . . ?
C30A C31A C32A F10A -178.6(4) . . . . ?
F9A C31A C32A C27A -179.7(4) . . . . ?
C30A C31A C32A C27A 1.9(7) . . . . ?
C27A B1A C33A C34A 55.4(6) . . . . ?
C21A B1A C33A C34A -68.9(5) . . . . ?
C39A B1A C33A C34A 170.6(4) . . . . ?
C27A B1A C33A C38A -133.7(5) . . . . ?
C21A B1A C33A C38A 102.0(5) . . . . ?
C39A B1A C33A C38A -18.5(7) . . . . ?
C38A C33A C34A F11A -177.4(4) . . . . ?
B1A C33A C34A F11A -5.4(7) . . . . ?
C38A C33A C34A C35A -0.8(7) . . . . ?
B1A C33A C34A C35A 171.3(5) . . . . ?
F11A C34A C35A F12A -3.9(7) . . . . ?
C33A C34A C35A F12A 179.4(4) . . . . ?
F11A C34A C35A C36A 177.1(4) . . . . ?
C33A C34A C35A C36A 0.4(8) . . . . ?
F12A C35A C36A C37A -179.8(4) . . . . ?
C34A C35A C36A C37A -0.9(7) . . . . ?
F12A C35A C36A F13A 2.0(7) . . . . ?
C34A C35A C36A F13A -179.1(4) . . . . ?
F13A C36A C37A F14A -0.3(7) . . . . ?
C35A C36A C37A F14A -178.4(4) . . . . ?
F13A C36A C37A C38A 179.9(4) . . . . ?
C35A C36A C37A C38A 1.7(8) . . . . ?
C36A C37A C38A F15A 178.6(5) . . . . ?
F14A C37A C38A F15A -1.3(7) . . . . ?
C36A C37A C38A C33A -2.2(8) . . . . ?
F14A C37A C38A C33A 177.9(4) . . . . ?
C34A C33A C38A F15A -179.2(4) . . . . ?
B1A C33A C38A F15A 9.4(8) . . . . ?
C34A C33A C38A C37A 1.6(7) . . . . ?
B1A C33A C38A C37A -169.8(5) . . . . ?
C27A B1A C39A C44A -100.7(5) . . . . ?
C33A B1A C39A C44A 135.5(5) . . . . ?
C21A B1A C39A C44A 21.7(7) . . . . ?
C27A B1A C39A C40A 69.0(5) . . . . ?
C33A B1A C39A C40A -54.8(6) . . . . ?
C21A B1A C39A C40A -168.6(4) . . . . ?
C44A C39A C40A F16A 178.1(4) . . . . ?
B1A C39A C40A F16A 7.0(6) . . . . ?
C44A C39A C40A C41A -2.3(7) . . . . ?
B1A C39A C40A C41A -173.4(5) . . . . ?
F16A C40A C41A F17A 1.5(7) . . . . ?
C39A C40A C41A F17A -178.1(4) . . . . ?
F16A C40A C41A C42 -176.9(5) . . . . ?
C39A C40A C41A C42 3.5(8) . . . . ?
F17A C41A C42 F18A -0.9(8) . . . . ?
C40A C41A C42 F18A 177.5(5) . . . . ?
F17A C41A C42 C43A 178.7(5) . . . . ?
C40A C41A C42 C43A -3.0(8) . . . . ?
F18A C42 C43A F19A -1.3(8) . . . . ?
C41A C42 C43A F19A 179.1(5) . . . . ?
F18A C42 C43A C44A -178.9(5) . . . . ?
C41A C42 C43A C44A 1.6(8) . . . . ?
C40A C39A C44A F20A -178.9(4) . . . . ?
B1A C39A C44A F20A -8.7(7) . . . . ?
C40A C39A C44A C43A 0.8(7) . . . . ?
B1A C39A C44A C43A 171.1(5) . . . . ?
C42 C43A C44A F20A 179.2(4) . . . . ?
F19A C43A C44A F20A 1.7(7) . . . . ?
C42 C43A C44A C39A -0.6(8) . . . . ?
F19A C43A C44A C39A -178.1(4) . . . . ?
